data_7246379
loop_
_publ_author_name
'Delledonne, Andrea'
'Orlandini, Martina'
'Terenziani, Francesca'
'Mazzeo, Paolo Pio'
'Bacchi, Alessia'
'Carlucci, Lucia'
'Comotti, Angiolina'
'Perego, Jacopo'
'Pelagatti, Paolo'

_publ_section_title
;
 Luminescence properties of mixed-ligand MOFs containing fluorene
 scaffolds functionalized with isonicotinoyl arms
;
_journal_issue 14
_journal_name_full CrystEngComm
_journal_page_first 2085
_journal_page_last 2095
_journal_paper_doi 10.1039/D3CE00087G
_journal_volume 25
_journal_year 2023
_chemical_formula_moiety 'C64 H41 N5 O16 Zn3'
_chemical_formula_sum 'C64 H41 N5 O16 Zn3'
_chemical_formula_weight 1332.13
_space_group_crystal_system monoclinic
_space_group_IT_number 14
_space_group_name_Hall '-P 2ybc'
_space_group_name_H-M_alt 'P 1 21/c 1'
_atom_sites_solution_hydrogens geom
_audit_creation_date 2022-10-24
_audit_creation_method
;
Olex2 1.5
(compiled 2022.04.07 svn.rca3783a0 for OlexSys, GUI svn.r6498)
;
_audit_update_record
;
2022-10-24 deposited with the CCDC.	2023-02-28 downloaded from the CCDC.
;
_cell_angle_alpha 90
_cell_angle_beta 105.392(6)
_cell_angle_gamma 90
_cell_formula_units_Z 4
_cell_length_a 31.752(2)
_cell_length_b 17.8208(5)
_cell_length_c 19.1271(8)
_cell_measurement_reflns_used 7793
_cell_measurement_temperature 293(2)
_cell_measurement_theta_max 30.8970
_cell_measurement_theta_min 1.8490
_cell_volume 10434.8(9)
_computing_cell_refinement 'CrysAlisPro 1.171.38.43 (Rigaku OD, 2015)'
_computing_data_collection 'CrysAlisPro 1.171.38.43 (Rigaku OD, 2015)'
_computing_data_reduction 'CrysAlisPro 1.171.38.43 (Rigaku OD, 2015)'
_computing_molecular_graphics 'Olex2 1.5 (Dolomanov et al., 2009)'
_computing_publication_material 'Olex2 1.5 (Dolomanov et al., 2009)'
_computing_structure_refinement 'SHELXL 2014/7 (Sheldrick, 2015)'
_computing_structure_solution 'ShelXT (Sheldrick, 2015)'
_diffrn_ambient_temperature 100(2)
_diffrn_measured_fraction_theta_full 0.995
_diffrn_measured_fraction_theta_max 0.994
_diffrn_measurement_details
;
List of Runs (angles in degrees, time in seconds):

  # Type    Start    End  Width  t~exp~   \w     \q     \k     \f   Frames
#--------------------------------------------------------------------------
  1  \f      0.00 360.00   0.50    5.00   0.00   0.00   0.00    --   720
;
_diffrn_measurement_device 'abstract diffractometer'
_diffrn_measurement_device_type 'Synchrotron source, Elettra XRD1'
_diffrn_radiation_type synchrotron
_diffrn_radiation_wavelength 0.700
_diffrn_reflns_av_R_equivalents 0.1371
_diffrn_reflns_av_unetI/netI 0.0778
_diffrn_reflns_Laue_measured_fraction_full 0.995
_diffrn_reflns_Laue_measured_fraction_max 0.994
_diffrn_reflns_limit_h_max 39
_diffrn_reflns_limit_h_min -39
_diffrn_reflns_limit_k_max 22
_diffrn_reflns_limit_k_min -22
_diffrn_reflns_limit_l_max 23
_diffrn_reflns_limit_l_min -23
_diffrn_reflns_number 132861
_diffrn_reflns_point_group_measured_fraction_full 0.995
_diffrn_reflns_point_group_measured_fraction_max 0.994
_diffrn_reflns_theta_full 24.835
_diffrn_reflns_theta_max 25.944
_diffrn_reflns_theta_min 1.727
_exptl_absorpt_coefficient_mu 0.699
_exptl_absorpt_correction_T_max 1.00000
_exptl_absorpt_correction_T_min 0.32625
_exptl_absorpt_correction_type multi-scan
_exptl_absorpt_process_details
;
CrysAlisPro 1.171.38.43 (Rigaku Oxford Diffraction, 2015)
Empirical absorption correction using spherical harmonics,
 implemented in SCALE3 ABSPACK scaling algorithm.
;
_exptl_crystal_density_diffrn 0.848
_exptl_crystal_description plate
_exptl_crystal_F_000 2712
_exptl_crystal_size_max 0.06
_exptl_crystal_size_mid 0.06
_exptl_crystal_size_min 0.02
_refine_diff_density_max 6.013
_refine_diff_density_min -2.574
_refine_diff_density_rms 0.183
_refine_ls_extinction_coef 0.0011(4)
_refine_ls_extinction_expression Fc^*^=kFc[1+0.001xFc^2^\l^3^/sin(2\q)]^-1/4^
_refine_ls_extinction_method 'SHELXL-2014/7 (Sheldrick 2014'
_refine_ls_goodness_of_fit_ref 1.467
_refine_ls_hydrogen_treatment mixed
_refine_ls_matrix_type full
_refine_ls_number_parameters 633
_refine_ls_number_reflns 21230
_refine_ls_number_restraints 620
_refine_ls_restrained_S_all 1.631
_refine_ls_R_factor_all 0.2076
_refine_ls_R_factor_gt 0.1563
_refine_ls_shift/su_max 0.001
_refine_ls_shift/su_mean 0.000
_refine_ls_structure_factor_coef Fsqd
_refine_ls_weighting_details 'w=1/[\s^2^(Fo^2^)+(0.2000P)^2^] where P=(Fo^2^+2Fc^2^)/3'
_refine_ls_weighting_scheme calc
_refine_ls_wR_factor_gt 0.4290
_refine_ls_wR_factor_ref 0.4615
_reflns_Friedel_coverage 0.000
_reflns_number_gt 10045
_reflns_number_total 21230
_reflns_threshold_expression 'I > 2\s(I)'
_cod_data_source_file d3ce00087g2.cif
_cod_data_source_block PUM310CO
_cod_depositor_comments 'Adding full bibliography for 7246378--7246380.cif.'
_cod_original_cell_volume 10434.8(10)
_cod_database_code 7246379
_shelx_shelxl_version_number 2014/7
_shelx_space_group_comment
;
The symmetry employed for this shelxl refinement is uniquely defined
by the following loop, which should always be used as a source of
symmetry information in preference to the above space-group names.
They are only intended as comments.
;
_shelx_estimated_absorpt_t_max 0.986
_shelx_estimated_absorpt_t_min 0.959
_olex2_refinement_description
;
1. Restrained distances
 C15-O24B
 1.269 with sigma of 0.02
 C32B-C31B
 1.604 with sigma of 0.02
 C31B-C29B
 1.604 with sigma of 0.02
 C28B-C37B
 1.532 with sigma of 0.02
 C28B-C29B
 1.39 with sigma of 0.02
 C37B-C32B
 1.39 with sigma of 0.02
 C29B-C32B
 2.385 with sigma of 0.02
 C29B-C28B
 1.39 with sigma of 0.02
 C32B-C37B
 1.39 with sigma of 0.02
 C41B-C39B
 1.568 with sigma of 0.02
 C39B-N38B
 1.32 with sigma of 0.02
 N38B-C34B
 1.562 with sigma of 0.02
 C39B-O40B
 1.32 with sigma of 0.02
 C37A-C28A
 1.352 with sigma of 0.02
 C32A-C31A
 1.605 with sigma of 0.02
 C31A-C29A
 1.605 with sigma of 0.02
 C32A-O47A
 2.576 with sigma of 0.02
 O47A-C29A
 2.576 with sigma of 0.02
 O24B-C30B
 2.786 with sigma of 0.04
 O24B-C25B
 2.7869 with sigma of 0.04
 N23B-O24B
 2.298 with sigma of 0.04
 O47B-C32B
 2.614 with sigma of 0.04
 C29B-O47B
 2.614 with sigma of 0.04
 C41B-O40B
 2.416 with sigma of 0.04
 C41B-N38B
 2.293 with sigma of 0.04
 C25A-C27A \\sim C25A-C26A
 with sigma of 0.02
 C28A-C27A \\sim C28A-C26A
 with sigma of 0.02
2. Restrained planarity
 C41B, C42B, C45B, C46B, N44B, C43B, C34B, N38B, C33B, C32B, C37B, C35B, C36B,
 C31B, O47B, C29B, C30B, C25B, C15, N23B, O24B, C26B, C27B, C28B
 with sigma of 0.1
 O47B, C31B, C29B, C28B, C36B, C37B
 with sigma of 0.1
 O47B, C31B, C29B, C28B, C36B, C37B, C32B, C33B, C35B, C27B, C26B, C25B, C30B
 with sigma of 0.1
 C34B, C41B, N38B, C42B, C35B, C33B, C43B, C45B, C46B, N44B
 with sigma of 0.01
 O40B, C39B, N38B, C41B
 with sigma of 0.1
 C34A, C35A, C36A, C32A, O47A, C31A, C37A, C19A, C18A, C20A, C21A, N16B, C17A
 with sigma of 0.1
 C32A, C31A, O47A, C29A, C28A, C37A, C36A, C35A, C34A, C33A, C30A, C27A, C25A
 with sigma of 0.1
 C41A, C39A, O40A, N38A
 with sigma of 0.1
3. Rigid bond restraints
 C17A, C18A, C19A, C20A, C21A, N16B, N23B, C15, O24B, C28B, C29B, C30B, C25B,
 C26B, C27B, C33B, C32B, C37B, C36B, C35B, C34B, O47B, C31B, N38B, C41B, C42B,
 C43B, C46B, C45B, N44B
 with sigma for 1-2 distances of 0.01 and sigma for 1-3 distances of 0.01
 O40B, C39B, N38B
 with sigma for 1-2 distances of 0.01 and sigma for 1-3 distances of 0.01
 N38B, C34B, C39B, O40B
 with sigma for 1-2 distances of 0.01 and sigma for 1-3 distances of 0.01
 C17B, C18B, C19B, C20B, C21B, N16A
 with sigma for 1-2 distances of 0.01 and sigma for 1-3 distances of 0.01
 C27B, C28B, C37B, C36B, C35B, C34B, N38B, C33B, C32B, C31B, C29B, O47B, C30B,
 C25B, C26B, N23B
 with sigma for 1-2 distances of 0.01 and sigma for 1-3 distances of 0.01
 C43B, C42B, C41B, C45B, C46B, N44B
 with sigma for 1-2 distances of 0.01 and sigma for 1-3 distances of 0.01
4. Uiso/Uaniso restraints and constraints
N38B \\sim C39B \\sim C34B \\sim O40B \\sim N44B \\sim C43B \\sim C42B \\sim
C41B \\sim C45B \\sim C46B \\sim C35B \\sim C36B \\sim C37B \\sim C32B \\sim
C33B \\sim C31B \\sim O47B \\sim C29B \\sim C28B \\sim C27B \\sim C26B \\sim
C25B \\sim C30B \\sim N23B \\sim C15 \\sim O24B \\sim C19A \\sim C18A \\sim
C20A \\sim C21A \\sim N16B \\sim C17A: within 1.7A with sigma of 0.04 and sigma
for terminal atoms of 0.08 within 1.7A
C49 \\sim C51: within 1.7A with sigma of 0.004 and sigma for terminal atoms of
0.008 within 1.7A
C67 \\sim C65: within 1.7A with sigma of 0.004 and sigma for terminal atoms of
0.008 within 1.7A
C34A \\sim C33A \\sim C32A \\sim C37A \\sim C36A \\sim C35A \\sim C28A \\sim
C29A \\sim C31A \\sim O47A \\sim C30A \\sim C27A \\sim C25A: within 1.7A with
sigma of 0.04 and sigma for terminal atoms of 0.08 within 1.7A
C17B \\sim C18B \\sim C19B \\sim C20B \\sim C21B \\sim N16A: within 1.7A with
sigma of 0.04 and sigma for terminal atoms of 0.08 within 1.7A
C46A \\sim C45A \\sim C42A \\sim C41A \\sim C43A \\sim N44A: within 1.7A with
sigma of 0.04 and sigma for terminal atoms of 0.08 within 1.7A
Uanis(C43B) \\sim Ueq, Uanis(C39B) \\sim Ueq, Uanis(N38B) \\sim Ueq,
Uanis(O40B) \\sim Ueq: with sigma of 0.1 and sigma for terminal atoms of 0.2
Uanis(O80) \\sim Ueq, Uanis(C81) \\sim Ueq, Uanis(N82) \\sim Ueq, Uanis(C83)
\\sim Ueq, Uanis(C84) \\sim Ueq: with sigma of 0.1 and sigma for terminal atoms
of 0.2
Uanis(N23B) = Uanis(C15) = Uanis(O24B)
Uanis(N16B) = Uanis(N16A) = Uanis(C21A) = Uanis(C21B) = Uanis(C20B) =
Uanis(C20A) = Uanis(C19A) = Uanis(C19B) = Uanis(C17A) = Uanis(C18B) =
Uanis(C18A) = Uanis(C17B)
Uanis(C18B) = Uanis(C19B) = Uanis(C20B) = Uanis(C21B) = Uanis(N16A) =
Uanis(C17B)
Uanis(C34B) = Uanis(N38B) = Uanis(C39B)
Uanis(N44B) = Uanis(C46B) = Uanis(C45B) = Uanis(C41B) = Uanis(C42B) =
Uanis(C43B)
Uanis(O15) = Uanis(O3)
Uanis(C84) = Uanis(N82) = Uanis(C83) = Uanis(C81) = Uanis(O80)
Uanis(O48) = Uanis(C49) = Uanis(C51) = Uanis(C52) = Uanis(C53) = Uanis(C56) =
Uanis(C54) = Uanis(C55) = Uanis(C57) = Uanis(C58) = Uanis(C59) = Uanis(C60) =
Uanis(C61) = Uanis(O62) = Uanis(O63)
Uanis(C26A) = Uanis(C25A) = Uanis(C30A) = Uanis(C29A) = Uanis(C28A) =
Uanis(C27A)
Uanis(O24B) = Uanis(O24A)
Uanis(O3) = Uanis(O15) = Uanis(O1) = Uanis(O16) = Uanis(C13) = Uanis(C11) =
Uanis(C4) = Uanis(C12) = Uanis(C2) = Uanis(C7) = Uanis(C9) = Uanis(C14) =
Uanis(C8) = Uanis(C6) = Uanis(C5) = Uanis(C10)
5. Others
 Fixed Sof: C21A(0.5) H21A(0.5) N16B(0.5) C17A(0.5) H17A(0.5) C18A(0.5)
 H18A(0.5) C19A(0.5) C20A(0.5) H20A(0.5) N23B(0.5) H23B(0.5) O24B(0.5)
 C28B(0.5) C29B(0.5) C30B(0.5) H30B(0.5) C25B(0.5) C26B(0.5) H26B(0.5)
 C27B(0.5) H27B(0.5) C33B(0.5) H33B(0.5) C32B(0.5) C37B(0.5) C36B(0.5)
 H36B(0.5) C35B(0.5) H35B(0.5) C34B(0.5) O47B(0.5) C31B(0.5) N38B(0.5)
 H38B(0.5) C41B(0.5) C42B(0.5) H42B(0.5) C43B(0.5) H43B(0.5) N44B(0.5)
 C46B(0.5) H46B(0.5) C45B(0.5) H45B(0.5) C39B(0.5) O40B(0.5) C19B(0.5)
 C20B(0.5) H20B(0.5) C21B(0.5) H21B(0.5) N16A(0.5) C17B(0.5) H17B(0.5)
 C18B(0.5) H18B(0.5) C31A(0.5) O47A(0.5) C35A(0.5) H35A(0.5) C36A(0.5)
 H36A(0.5) C37A(0.5) C32A(0.5) C33A(0.5) H33A(0.5) C34A(0.5) N38A(0.5)
 H38A(0.5) C39A(0.5) O40A(0.5) C45A(0.5) H45A(0.5) C41A(0.5) C42A(0.5)
 H42A(0.5) C43A(0.5) H43A(0.5) N44A(0.5) C46A(0.5) H46A(0.5) N23A(0.5)
 H23A(0.5) C25A(0.5) C30A(0.5) H30A(0.5) C29A(0.5) C28A(0.5) C27A(0.5)
 H27A(0.5) C26A(0.5) H26A(0.5) O24A(0.5)
6.a Free rotating group:
 C28B(C29B,C30B,C25B,C26B,C27B)
6.b Aromatic/amide H refined with riding coordinates:
 C69(H69), C74(H74), C56(H56), C73(H73), C76(H76), C60(H60), C53(H53),
 C68(H68), C72(H72), C52(H52), C57(H57), C58(H58), C21A(H21A), C17A(H17A),
 C18A(H18A), C20A(H20A), C81(H81), N23B(H23B), C30B(H30B), C26B(H26B),
 C27B(H27B), C33B(H33B), C36B(H36B), C35B(H35B), N38B(H38B), C42B(H42B),
 C43B(H43B), C46B(H46B), C45B(H45B), C20B(H20B), C21B(H21B), C17B(H17B),
 C18B(H18B), C35A(H35A), C36A(H36A), C33A(H33A), N38A(H38A), C45A(H45A),
 C42A(H42A), C43A(H43A), C46A(H46A), N23A(H23A), C30A(H30A), C27A(H27A),
 C26A(H26A), C13(H13), C11(H11), C9(H9), C6(H6), C5(H5), C10(H10)
6.c Fitted hexagon refined as free rotating group:
 C21A(N16B,C17A,C18A,C19A,C20A), C33B(C32B,C37B,C36B,C35B,C34B), C41B(C42B,
 C43B,N44B,C46B,C45B), C19B(C20B,C21B,N16A,C17B,C18B), C35A(C36A,C37A,C32A,C33A,
 C34A), C45A(C41A,C42A,C43A,N44A,C46A), C25A(C30A,C29A,C28A,C27A,C26A)
6.d Idealised Me refined as rotating group:
 C83(H83A,H83B,H83C), C84(H84A,H84B,H84C)
;
_smtbx_masks_void_probe_radius 1.2
_smtbx_masks_void_truncation_radius 1.2
_olex2_submission_special_instructions 'No special instructions were received'
_oxdiff_exptl_absorpt_empirical_details
;
Empirical correction (ABSPACK) includes:
- Absorption correction using spherical harmonics
- Frame scaling
;

loop_
_space_group_symop_operation_xyz
'x, y, z'
'-x, y+1/2, -z+1/2'
'-x, -y, -z'
'x, -y-1/2, z-1/2'

loop_
_atom_site_label
_atom_site_type_symbol
_atom_site_fract_x
_atom_site_fract_y
_atom_site_fract_z
_atom_site_U_iso_or_equiv
_atom_site_adp_type
_atom_site_occupancy
_atom_site_site_symmetry_order
_atom_site_calc_flag
_atom_site_refinement_flags_posn
_atom_site_refinement_flags_adp
_atom_site_refinement_flags_occupancy
_atom_site_disorder_assembly
_atom_site_disorder_group
O3 O -0.5325(2) 0.5738(3) 0.3979(3) 0.0504(6) Uani 1 1 d . . . . .
O15 O -0.4683(2) 0.9152(3) 0.0875(3) 0.0504(6) Uani 1 1 d . . . . .
O66 O 0.3844(3) 0.4136(3) 1.0749(3) 0.063(2) Uani 1 1 d . . . . .
O79 O 0.3734(3) 0.0727(3) 0.7173(3) 0.062(2) Uani 1 1 d . . . . .
O78 O 0.3001(3) 0.0704(4) 0.6713(4) 0.075(2) Uani 1 1 d . . . . .
O62 O 0.3776(3) 0.9142(3) 0.7065(3) 0.0626(7) Uani 1 1 d . . . . .
O80 O 0.4554(3) 0.4939(4) 1.1868(4) 0.0829(16) Uani 1 1 d . U . . .
C77 C 0.3351(4) 0.0931(5) 0.7136(4) 0.054(3) Uani 1 1 d . . . . .
O64 O 0.3110(3) 0.4165(4) 1.0288(4) 0.080(2) Uani 1 1 d . . . . .
C69 C 0.3965(3) 0.2405(4) 0.9366(5) 0.051(2) Uani 1 1 d . . . . .
H69 H 0.4227 0.2147 0.9426 0.05(2) Uiso 1 1 calc R . . . .
O63 O 0.3036(3) 0.9115(3) 0.6569(3) 0.0626(7) Uani 1 1 d . . . . .
C54 C 0.3673(4) 0.7517(5) 0.8583(5) 0.0626(7) Uani 1 1 d . . . . .
C51 C 0.3562(4) 0.6474(5) 0.9608(5) 0.0626(7) Uani 1 1 d . U . . .
O48 O 0.3152(3) 0.5706(3) 1.0170(3) 0.0626(7) Uani 1 1 d . . . . .
C70 C 0.3612(4) 0.2222(4) 0.8787(5) 0.052(2) Uani 1 1 d . . . . .
C74 C 0.2903(4) 0.1887(6) 0.7608(5) 0.071(3) Uani 1 1 d . . . . .
H74 H 0.2666 0.1769 0.7220 0.085 Uiso 1 1 calc R U . . .
C75 C 0.3307(3) 0.1542(4) 0.7678(4) 0.050(2) Uani 1 1 d . . . . .
C56 C 0.3213(4) 0.6669(5) 0.9078(5) 0.0626(7) Uani 1 1 d . . . . .
H56 H 0.2944 0.6454 0.9060 0.075 Uiso 1 1 calc R U . . .
C73 C 0.2859(4) 0.2382(8) 0.8096(7) 0.095(5) Uani 1 1 d . . . . .
H73 H 0.2590 0.2613 0.8042 0.114 Uiso 1 1 calc R U . . .
C61 C 0.3394(4) 0.8895(5) 0.6995(5) 0.0626(7) Uani 1 1 d . . . . .
C55 C 0.3247(4) 0.7201(5) 0.8538(5) 0.0626(7) Uani 1 1 d . . . . .
C76 C 0.3659(4) 0.1684(5) 0.8274(5) 0.061(3) Uani 1 1 d . . . . .
H76 H 0.3921 0.1427 0.8333 0.074 Uiso 1 1 calc R U . . .
C59 C 0.3360(4) 0.8284(5) 0.7529(5) 0.0626(7) Uani 1 1 d . . . . .
C65 C 0.3493(4) 0.3922(4) 1.0317(5) 0.059(2) Uani 1 1 d . U . . .
C60 C 0.3705(4) 0.8041(5) 0.8055(5) 0.0626(7) Uani 1 1 d . . . . .
H60 H 0.3980 0.8232 0.8067 0.075 Uiso 1 1 calc R U . . .
C53 C 0.4035(4) 0.7290(5) 0.9145(5) 0.0626(7) Uani 1 1 d . . . . .
H53 H 0.4305 0.7505 0.9169 0.05(3) Uiso 1 1 calc R . . . .
C68 C 0.3936(4) 0.2953(4) 0.9849(5) 0.052(2) Uani 1 1 d . . . . .
H68 H 0.4182 0.3083 1.0217 0.023(19) Uiso 1 1 calc R . . . .
C49 C 0.3530(4) 0.5922(5) 1.0192(5) 0.0626(7) Uani 1 1 d . U . . .
C67 C 0.3548(4) 0.3310(4) 0.9794(4) 0.058(2) Uani 1 1 d . U . . .
C72 C 0.3176(4) 0.3139(5) 0.9243(5) 0.063(3) Uani 1 1 d . . . . .
H72 H 0.2911 0.3376 0.9217 0.04(2) Uiso 1 1 calc R . . . .
C52 C 0.4008(4) 0.6759(5) 0.9668(5) 0.0626(7) Uani 1 1 d . . . . .
H52 H 0.4251 0.6598 1.0026 0.075 Uiso 1 1 calc R U . . .
C57 C 0.2891(4) 0.7417(5) 0.7968(5) 0.0626(7) Uani 1 1 d . . . . .
H57 H 0.2617 0.7204 0.7921 0.04(2) Uiso 1 1 calc R . . . .
C58 C 0.2948(4) 0.7943(5) 0.7482(5) 0.0626(7) Uani 1 1 d . . . . .
H58 H 0.2709 0.8083 0.7107 0.075 Uiso 1 1 calc R U . . .
C71 C 0.3214(4) 0.2575(6) 0.8705(5) 0.065(3) Uani 1 1 d . . . . .
C21A C -0.3586(5) 0.5267(8) 0.5167(6) 0.0611(13) Uani 0.5 1 d G U P A 1
H21A H -0.3704 0.5383 0.4681 0.073 Uiso 0.5 1 calc R U P A 1
N16B N -0.3856(4) 0.5021(8) 0.5586(8) 0.0611(13) Uani 0.5 1 d G U P A 1
C17A C -0.3679(6) 0.4847(9) 0.6313(8) 0.0611(13) Uani 0.5 1 d G U P A 1
H17A H -0.3860 0.4682 0.6593 0.073 Uiso 0.5 1 calc R U P A 1
C18A C -0.3233(6) 0.4921(9) 0.6623(6) 0.0611(13) Uani 0.5 1 d G U P A 1
H18A H -0.3114 0.4805 0.7109 0.073 Uiso 0.5 1 calc R U P A 1
C19A C -0.2963(5) 0.5168(8) 0.6204(7) 0.0611(13) Uani 0.5 1 d G U P A 1
C20A C -0.3140(5) 0.5341(8) 0.5477(7) 0.0611(13) Uani 0.5 1 d G U P A 1
H20A H -0.2959 0.5506 0.5197 0.073 Uiso 0.5 1 calc R U P A 1
N82 N 0.5243(4) 0.4376(5) 1.2089(5) 0.0829(16) Uani 1 1 d . U . . .
C83 C 0.5422(5) 0.4775(6) 1.2743(6) 0.0829(16) Uani 1 1 d . U . . .
H83A H 0.5430 0.5301 1.2639 0.124 Uiso 1 1 calc R U . . .
H83B H 0.5713 0.4599 1.2960 0.124 Uiso 1 1 calc R U . . .
H83C H 0.5245 0.4694 1.3071 0.124 Uiso 1 1 calc R U . . .
C81 C 0.4802(5) 0.4504(6) 1.1744(6) 0.0829(16) Uani 1 1 d . U . . .
H81 H 0.4686 0.4191 1.1351 0.099 Uiso 1 1 calc R U . . .
N23B N -0.2358(10) 0.5398(14) 0.7311(13) 0.096(3) Uani 0.5 1 d D U P A -1
H23B H -0.2565 0.5482 0.7514 0.115 Uiso 0.5 1 calc R U P A -1
C15 C -0.2471(5) 0.5215(8) 0.6548(8) 0.096(3) Uani 1 1 d D U . . .
O24B O -0.2209(7) 0.5426(13) 0.6197(10) 0.096(3) Uani 0.5 1 d D U P A -1
C84 C 0.5473(5) 0.3799(5) 1.1866(6) 0.0829(16) Uani 1 1 d . U . . .
H84A H 0.5777 0.3836 1.2119 0.124 Uiso 1 1 calc R U . . .
H84B H 0.5440 0.3839 1.1354 0.124 Uiso 1 1 calc R U . . .
H84C H 0.5362 0.3324 1.1971 0.124 Uiso 1 1 calc R U . . .
C28B C -0.1138(5) 0.5494(13) 0.8755(10) 0.172(10) Uani 0.5 1 d DG U P A -1
C29B C -0.1194(5) 0.5278(11) 0.7950(11) 0.182(10) Uani 0.5 1 d DG U P A -1
C30B C -0.1560(6) 0.5247(12) 0.7527(8) 0.153(10) Uani 0.5 1 d DG U P A -1
H30B H -0.1585 0.5084 0.7055 0.184 Uiso 0.5 1 calc R U P A -1
C25B C -0.1941(4) 0.5443(12) 0.7718(9) 0.113(7) Uani 0.5 1 d DG U P A -1
C26B C -0.1919(5) 0.5665(11) 0.8425(10) 0.120(8) Uani 0.5 1 d G U P A -1
H26B H -0.2173 0.5797 0.8552 0.145 Uiso 0.5 1 calc R U P A -1
C27B C -0.1516(7) 0.5690(13) 0.8944(8) 0.143(9) Uani 0.5 1 d G U P A -1
H27B H -0.1500 0.5839 0.9417 0.171 Uiso 0.5 1 calc R U P A -1
C33B C 0.0008(6) 0.5149(7) 0.8856(9) 0.157(10) Uani 0.5 1 d G U P A -1
H33B H 0.0158 0.5056 0.8508 0.188 Uiso 0.5 1 calc R U P A -1
C32B C -0.0443(6) 0.5231(9) 0.8650(9) 0.181(10) Uani 0.5 1 d DG U P A -1
C37B C -0.0667(4) 0.5371(11) 0.9170(13) 0.182(10) Uani 0.5 1 d DG U P A -1
C36B C -0.0439(6) 0.5427(12) 0.9897(11) 0.193(12) Uani 0.5 1 d G U P A -1
H36B H -0.0589 0.5521 1.0245 0.232 Uiso 0.5 1 calc R U P A -1
C35B C 0.0012(6) 0.5345(10) 1.0104(8) 0.157(11) Uani 0.5 1 d G U P A -1
H35B H 0.0164 0.5383 1.0590 0.189 Uiso 0.5 1 calc R U P A -1
C34B C 0.0236(4) 0.5206(6) 0.9583(11) 0.131(5) Uani 0.5 1 d DG U P A -1
O47B O -0.0622(9) 0.4918(15) 0.7313(14) 0.225(13) Uani 0.5 1 d D U P A -1
C31B C -0.0725(7) 0.5081(11) 0.7833(12) 0.192(10) Uani 0.5 1 d D U P A -1
N38B N 0.0735(6) 0.5138(6) 0.9901(12) 0.131(5) Uani 0.5 1 d D U P A -1
H38B H 0.0867 0.5296 1.0327 0.157 Uiso 0.5 1 calc R U P A -1
C41B C 0.1446(6) 0.4954(6) 0.9800(11) 0.111(4) Uani 0.5 1 d DG U P A -1
C42B C 0.1596(6) 0.5036(6) 1.0547(10) 0.111(4) Uani 0.5 1 d G U P A -1
H42B H 0.1399 0.5126 1.0822 0.134 Uiso 0.5 1 calc R U P A -1
C43B C 0.2040(7) 0.4984(7) 1.0885(8) 0.111(4) Uani 0.5 1 d G U P A -1
H43B H 0.2141 0.5039 1.1386 0.134 Uiso 0.5 1 calc R U P A -1
N44B N 0.2334(5) 0.4850(8) 1.0475(11) 0.111(4) Uani 0.5 1 d G U P A -1
C46B C 0.2184(7) 0.4768(10) 0.9728(11) 0.111(4) Uani 0.5 1 d G U P A -1
H46B H 0.2381 0.4678 0.9454 0.134 Uiso 0.5 1 calc R U P A -1
C45B C 0.1740(8) 0.4820(9) 0.9390(8) 0.111(4) Uani 0.5 1 d G U P A -1
H45B H 0.1639 0.4765 0.8890 0.134 Uiso 0.5 1 calc R U P A -1
C39B C 0.0940(7) 0.4821(12) 0.9470(11) 0.131(5) Uani 0.5 1 d D U P A -1
O40B O 0.0879(8) 0.4407(18) 0.8876(12) 0.186(13) Uani 0.5 1 d D U P A -1
C19B C -0.2965(5) 0.5310(9) 0.6179(8) 0.0611(13) Uani 0.5 1 d G U P A -1
C20B C -0.3194(5) 0.5706(7) 0.5570(7) 0.0611(13) Uani 0.5 1 d G U P A -1
H20B H -0.3048 0.6038 0.5341 0.073 Uiso 0.5 1 calc R U P A -1
C21B C -0.3642(5) 0.5607(7) 0.5304(6) 0.0611(13) Uani 0.5 1 d G U P A -1
H21B H -0.3796 0.5872 0.4897 0.073 Uiso 0.5 1 calc R U P A -1
N16A N -0.3862(5) 0.5112(8) 0.5646(8) 0.0611(13) Uani 0.5 1 d G U P A -1
C17B C -0.3632(6) 0.4716(8) 0.6254(8) 0.0611(13) Uani 0.5 1 d G U P A -1
H17B H -0.3779 0.4385 0.6483 0.073 Uiso 0.5 1 calc R U P A -1
C18B C -0.3184(6) 0.4815(8) 0.6521(7) 0.0611(13) Uani 0.5 1 d G U P A -1
H18B H -0.3031 0.4550 0.6928 0.073 Uiso 0.5 1 calc R U P A -1
C31A C -0.0745(7) 0.5561(12) 0.8028(12) 0.198(13) Uani 0.5 1 d D U P A 1
O47A O -0.0827(8) 0.5571(19) 0.8602(10) 0.228(14) Uani 0.5 1 d D U P A 1
C35A C 0.0385(6) 0.5649(14) 0.7149(14) 0.193(14) Uani 0.5 1 d G U P A 1
H35A H 0.0621 0.5683 0.6948 0.232 Uiso 0.5 1 calc R U P A 1
C36A C -0.0037(8) 0.5591(16) 0.6701(10) 0.185(13) Uani 0.5 1 d G U P A 1
H36A H -0.0084 0.5585 0.6200 0.222 Uiso 0.5 1 calc R U P A 1
C37A C -0.0389(5) 0.5540(11) 0.7002(14) 0.190(12) Uani 0.5 1 d DG U P A 1
C32A C -0.0320(7) 0.5549(11) 0.7751(15) 0.197(12) Uani 0.5 1 d DG U P A 1
C33A C 0.0103(9) 0.5607(14) 0.8199(10) 0.192(13) Uani 0.5 1 d G U P A 1
H33A H 0.0149 0.5613 0.8700 0.230 Uiso 0.5 1 calc R U P A 1
C34A C 0.0455(6) 0.5658(12) 0.7898(13) 0.190(14) Uani 0.5 1 d G U P A 1
N38A N 0.0876(9) 0.5504(18) 0.847(2) 0.161(17) Uani 0.5 1 d . . P A 1
H38A H 0.1032 0.5170 0.8333 0.194 Uiso 0.5 1 calc R U P A 1
C39A C 0.103(2) 0.571(3) 0.901(3) 0.19(3) Uani 0.5 1 d . . P A 1
O40A O 0.0801(12) 0.607(2) 0.9371(18) 0.200(19) Uani 0.5 1 d . . P A 1
C45A C 0.1720(8) 0.5029(15) 0.9281(11) 0.148(13) Uani 0.5 1 d G U P A 1
H45A H 0.1591 0.4754 0.8866 0.177 Uiso 0.5 1 calc R U P A 1
C41A C 0.1517(6) 0.5671(15) 0.9445(11) 0.144(11) Uani 0.5 1 d G U P A 1
C42A C 0.1710(6) 0.6082(11) 1.0066(12) 0.119(9) Uani 0.5 1 d G U P A 1
H42A H 0.1574 0.6511 1.0175 0.143 Uiso 0.5 1 calc R U P A 1
C43A C 0.2107(6) 0.5850(10) 1.0522(10) 0.117(9) Uani 0.5 1 d G U P A 1
H43A H 0.2236 0.6125 1.0937 0.141 Uiso 0.5 1 calc R U P A 1
N44A N 0.2310(5) 0.5208(9) 1.0358(11) 0.084(6) Uani 0.5 1 d G U P A 1
C46A C 0.2117(7) 0.4798(11) 0.9737(13) 0.127(10) Uani 0.5 1 d G U P A 1
H46A H 0.2253 0.4368 0.9628 0.152 Uiso 0.5 1 calc R U P A 1
N23A N -0.2281(17) 0.553(5) 0.600(3) 0.38(5) Uani 0.5 1 d . . P A 1
H23A H -0.2429 0.5662 0.5579 0.459 Uiso 0.5 1 calc R U P A 1
C25A C -0.1742(5) 0.5598(19) 0.6302(14) 0.181(6) Uani 0.5 1 d DG U P A 1
C30A C -0.1501(8) 0.5610(19) 0.7024(11) 0.181(6) Uani 0.5 1 d G U P A 1
H30A H -0.1644 0.5638 0.7391 0.217 Uiso 0.5 1 calc R U P A 1
C29A C -0.1048(8) 0.5579(19) 0.7200(8) 0.181(6) Uani 0.5 1 d DG U P A 1
C28A C -0.0835(5) 0.5536(18) 0.6652(13) 0.181(6) Uani 0.5 1 d DG U P A 1
C27A C -0.1076(7) 0.5525(18) 0.5930(10) 0.181(6) Uani 0.5 1 d DG U P A 1
H27A H -0.0934 0.5497 0.5564 0.217 Uiso 0.5 1 calc R U P A 1
C26A C -0.1529(7) 0.5556(19) 0.5755(9) 0.181(6) Uani 0.5 1 d DG . P A 1
H26A H -0.1690 0.5549 0.5272 0.217 Uiso 0.5 1 calc R U P A 1
O24A O -0.2315(8) 0.5069(12) 0.7208(12) 0.096(3) Uani 0.5 1 d . . P A 1
Zn2 Zn 0.29647(4) 0.50126(5) 1.08722(5) 0.0435(3) Uani 1 1 d . . . . .
O1 O -0.4597(2) 0.5725(3) 0.4454(3) 0.0504(6) Uani 1 1 d . . . . .
O16 O -0.5395(2) 0.9119(3) 0.0420(3) 0.0504(6) Uani 1 1 d . . . . .
C13 C -0.4763(4) 0.8185(4) 0.1980(4) 0.0504(6) Uani 1 1 d . . . . .
H13 H -0.4520 0.8497 0.2084 0.061 Uiso 1 1 calc R U . . .
C11 C -0.5441(4) 0.7804(4) 0.1204(4) 0.0504(6) Uani 1 1 d . . . . .
H11 H -0.5664 0.7882 0.0784 0.07(3) Uiso 1 1 calc R . . . .
C4 C -0.4903(4) 0.6508(4) 0.3467(4) 0.0504(6) Uani 1 1 d . . . . .
C12 C -0.5075(4) 0.8295(4) 0.1350(4) 0.0504(6) Uani 1 1 d . . . . .
C2 C -0.4953(4) 0.5923(4) 0.4004(4) 0.0504(6) Uani 1 1 d . . . . .
C7 C -0.4787(4) 0.7626(4) 0.2482(4) 0.0504(6) Uani 1 1 d . . . . .
C9 C -0.5208(4) 0.6599(4) 0.2829(4) 0.0504(6) Uani 1 1 d . . . . .
H9 H -0.5456 0.6297 0.2730 0.061 Uiso 1 1 calc R U . . .
C14 C -0.5044(4) 0.8902(4) 0.0841(4) 0.0504(6) Uani 1 1 d . . . . .
C8 C -0.5168(3) 0.7130(4) 0.2309(4) 0.0504(6) Uani 1 1 d . . . . .
C6 C -0.4462(4) 0.7522(4) 0.3138(4) 0.0504(6) Uani 1 1 d . . . . .
H6 H -0.4214 0.7823 0.3244 0.05(2) Uiso 1 1 calc R . . . .
C5 C -0.4509(4) 0.6980(4) 0.3624(4) 0.0504(6) Uani 1 1 d . . . . .
H5 H -0.4291 0.6911 0.4053 0.061 Uiso 1 1 calc R U . . .
C10 C -0.5482(4) 0.7234(4) 0.1639(4) 0.0504(6) Uani 1 1 d . . . . .
H10 H -0.5717 0.6906 0.1500 0.06(3) Uiso 1 1 calc R . . . .
Zn3 Zn 0.39236(4) 0.49898(4) 1.14858(4) 0.0427(3) Uani 1 1 d . . . . .
Zn1 Zn -0.45211(4) 0.49859(4) 0.52996(4) 0.0394(3) Uani 1 1 d . . . . .
O4 O 0.3870(3) 0.5700(3) 1.0656(3) 0.061(2) Uani 1 1 d . . . . .

loop_
_atom_site_aniso_label
_atom_site_aniso_U_11
_atom_site_aniso_U_22
_atom_site_aniso_U_33
_atom_site_aniso_U_23
_atom_site_aniso_U_13
_atom_site_aniso_U_12
O3 0.0956(18) 0.0222(8) 0.0357(8) 0.0014(7) 0.0211(10) -0.0028(9)
O15 0.0956(18) 0.0222(8) 0.0357(8) 0.0014(7) 0.0211(10) -0.0028(9)
O66 0.123(7) 0.042(3) 0.027(3) -0.004(3) 0.028(4) 0.011(4)
O79 0.108(6) 0.047(4) 0.029(3) -0.016(3) 0.016(3) 0.007(4)
O78 0.091(6) 0.081(5) 0.052(4) -0.041(4) 0.019(4) -0.010(4)
O62 0.0998(19) 0.0448(12) 0.0415(10) 0.0113(9) 0.0160(12) -0.0063(12)
O80 0.152(5) 0.042(2) 0.065(3) -0.0112(19) 0.048(3) 0.001(3)
C77 0.081(8) 0.058(6) 0.025(4) -0.014(4) 0.019(5) 0.005(5)
O64 0.122(7) 0.070(5) 0.056(4) -0.044(4) 0.035(4) 0.009(5)
C69 0.070(7) 0.030(4) 0.050(5) -0.001(4) 0.010(5) 0.011(4)
O63 0.0998(19) 0.0448(12) 0.0415(10) 0.0113(9) 0.0160(12) -0.0063(12)
C54 0.0998(19) 0.0448(12) 0.0415(10) 0.0113(9) 0.0160(12) -0.0063(12)
C51 0.0998(19) 0.0448(12) 0.0415(10) 0.0113(9) 0.0160(12) -0.0063(12)
O48 0.0998(19) 0.0448(12) 0.0415(10) 0.0113(9) 0.0160(12) -0.0063(12)
C70 0.078(7) 0.027(4) 0.055(5) 0.015(4) 0.025(5) 0.007(4)
C74 0.069(8) 0.072(7) 0.055(6) -0.032(5) -0.010(5) 0.022(6)
C75 0.087(8) 0.024(4) 0.038(4) -0.012(3) 0.016(5) -0.004(4)
C56 0.0998(19) 0.0448(12) 0.0415(10) 0.0113(9) 0.0160(12) -0.0063(12)
C73 0.057(8) 0.109(10) 0.100(9) -0.057(8) -0.012(7) 0.012(7)
C61 0.0998(19) 0.0448(12) 0.0415(10) 0.0113(9) 0.0160(12) -0.0063(12)
C55 0.0998(19) 0.0448(12) 0.0415(10) 0.0113(9) 0.0160(12) -0.0063(12)
C76 0.093(9) 0.026(4) 0.066(6) -0.010(4) 0.023(6) 0.005(5)
C59 0.0998(19) 0.0448(12) 0.0415(10) 0.0113(9) 0.0160(12) -0.0063(12)
C65 0.125(7) 0.018(3) 0.037(4) -0.008(3) 0.022(4) 0.003(4)
C60 0.0998(19) 0.0448(12) 0.0415(10) 0.0113(9) 0.0160(12) -0.0063(12)
C53 0.0998(19) 0.0448(12) 0.0415(10) 0.0113(9) 0.0160(12) -0.0063(12)
C68 0.081(8) 0.027(4) 0.050(5) 0.000(4) 0.020(5) -0.004(4)
C49 0.0998(19) 0.0448(12) 0.0415(10) 0.0113(9) 0.0160(12) -0.0063(12)
C67 0.124(7) 0.022(3) 0.032(3) -0.002(3) 0.027(4) 0.003(4)
C72 0.083(8) 0.056(6) 0.052(6) -0.027(5) 0.020(5) 0.001(5)
C52 0.0998(19) 0.0448(12) 0.0415(10) 0.0113(9) 0.0160(12) -0.0063(12)
C57 0.0998(19) 0.0448(12) 0.0415(10) 0.0113(9) 0.0160(12) -0.0063(12)
C58 0.0998(19) 0.0448(12) 0.0415(10) 0.0113(9) 0.0160(12) -0.0063(12)
C71 0.102(9) 0.054(6) 0.043(5) -0.023(4) 0.027(5) -0.003(6)
C21A 0.083(3) 0.064(3) 0.035(2) 0.010(2) 0.013(2) -0.002(3)
N16B 0.083(3) 0.064(3) 0.035(2) 0.010(2) 0.013(2) -0.002(3)
C17A 0.083(3) 0.064(3) 0.035(2) 0.010(2) 0.013(2) -0.002(3)
C18A 0.083(3) 0.064(3) 0.035(2) 0.010(2) 0.013(2) -0.002(3)
C19A 0.083(3) 0.064(3) 0.035(2) 0.010(2) 0.013(2) -0.002(3)
C20A 0.083(3) 0.064(3) 0.035(2) 0.010(2) 0.013(2) -0.002(3)
N82 0.152(5) 0.042(2) 0.065(3) -0.0112(19) 0.048(3) 0.001(3)
C83 0.152(5) 0.042(2) 0.065(3) -0.0112(19) 0.048(3) 0.001(3)
C81 0.152(5) 0.042(2) 0.065(3) -0.0112(19) 0.048(3) 0.001(3)
N23B 0.083(5) 0.121(8) 0.079(5) -0.003(6) 0.014(4) -0.009(6)
C15 0.083(5) 0.121(8) 0.079(5) -0.003(6) 0.014(4) -0.009(6)
O24B 0.083(5) 0.121(8) 0.079(5) -0.003(6) 0.014(4) -0.009(6)
C84 0.152(5) 0.042(2) 0.065(3) -0.0112(19) 0.048(3) 0.001(3)
C28B 0.102(12) 0.31(3) 0.103(13) -0.01(2) 0.019(10) 0.00(2)
C29B 0.089(9) 0.35(3) 0.108(13) -0.01(2) 0.018(9) 0.00(2)
C30B 0.087(9) 0.27(3) 0.098(14) 0.00(2) 0.023(10) 0.00(2)
C25B 0.086(8) 0.16(2) 0.091(11) -0.005(15) 0.014(9) -0.001(16)
C26B 0.109(12) 0.16(2) 0.088(12) -0.012(16) 0.009(9) 0.006(18)
C27B 0.100(13) 0.20(3) 0.119(14) -0.036(19) 0.006(10) 0.00(2)
C33B 0.109(10) 0.26(3) 0.095(11) -0.04(2) 0.019(9) 0.00(2)
C32B 0.094(10) 0.32(3) 0.120(12) -0.01(2) 0.020(9) -0.03(2)
C37B 0.097(12) 0.32(3) 0.116(12) -0.03(2) 0.013(9) -0.01(2)
C36B 0.111(13) 0.31(3) 0.135(13) -0.10(2) -0.004(11) 0.02(2)
C35B 0.116(13) 0.24(3) 0.103(13) -0.075(19) 0.012(10) 0.02(2)
C34B 0.128(10) 0.177(14) 0.081(9) -0.048(9) 0.017(7) 0.006(11)
O47B 0.126(19) 0.40(4) 0.158(17) -0.08(2) 0.046(15) 0.00(2)
C31B 0.086(10) 0.38(3) 0.111(13) -0.01(2) 0.030(10) -0.01(2)
N38B 0.128(10) 0.177(14) 0.081(9) -0.048(9) 0.017(7) 0.006(11)
C41B 0.141(10) 0.113(8) 0.084(7) -0.009(7) 0.036(7) 0.006(8)
C42B 0.141(10) 0.113(8) 0.084(7) -0.009(7) 0.036(7) 0.006(8)
C43B 0.141(10) 0.113(8) 0.084(7) -0.009(7) 0.036(7) 0.006(8)
N44B 0.141(10) 0.113(8) 0.084(7) -0.009(7) 0.036(7) 0.006(8)
C46B 0.141(10) 0.113(8) 0.084(7) -0.009(7) 0.036(7) 0.006(8)
C45B 0.141(10) 0.113(8) 0.084(7) -0.009(7) 0.036(7) 0.006(8)
C39B 0.128(10) 0.177(14) 0.081(9) -0.048(9) 0.017(7) 0.006(11)
O40B 0.16(2) 0.27(3) 0.119(18) -0.092(18) 0.023(16) 0.01(2)
C19B 0.083(3) 0.064(3) 0.035(2) 0.010(2) 0.013(2) -0.002(3)
C20B 0.083(3) 0.064(3) 0.035(2) 0.010(2) 0.013(2) -0.002(3)
C21B 0.083(3) 0.064(3) 0.035(2) 0.010(2) 0.013(2) -0.002(3)
N16A 0.083(3) 0.064(3) 0.035(2) 0.010(2) 0.013(2) -0.002(3)
C17B 0.083(3) 0.064(3) 0.035(2) 0.010(2) 0.013(2) -0.002(3)
C18B 0.083(3) 0.064(3) 0.035(2) 0.010(2) 0.013(2) -0.002(3)
C31A 0.10(2) 0.37(3) 0.11(2) -0.02(2) 0.015(19) 0.00(2)
O47A 0.16(2) 0.38(4) 0.13(2) -0.08(3) 0.02(2) 0.02(3)
C35A 0.13(2) 0.29(3) 0.17(3) 0.11(3) 0.05(2) -0.03(3)
C36A 0.067(19) 0.29(3) 0.19(3) 0.05(3) 0.024(19) -0.04(2)
C37A 0.11(2) 0.32(3) 0.13(2) 0.05(2) 0.021(18) -0.03(2)
C32A 0.10(2) 0.37(3) 0.11(2) -0.02(2) 0.007(18) -0.01(2)
C33A 0.12(2) 0.35(3) 0.12(2) -0.01(3) 0.054(19) -0.02(3)
C34A 0.12(2) 0.32(3) 0.15(2) 0.07(3) 0.05(2) -0.03(3)
N38A 0.068(18) 0.17(3) 0.23(4) -0.13(3) 0.02(2) -0.022(18)
C39A 0.21(6) 0.13(4) 0.18(5) 0.07(4) -0.07(4) -0.08(4)
O40A 0.17(3) 0.23(4) 0.17(3) -0.09(3) 0.00(2) 0.01(3)
C45A 0.12(2) 0.17(3) 0.12(2) -0.04(2) -0.01(2) 0.00(2)
C41A 0.13(2) 0.19(3) 0.099(19) -0.02(2) 0.015(18) -0.02(2)
C42A 0.093(19) 0.15(2) 0.098(18) -0.018(17) 0.003(15) 0.010(18)
C43A 0.079(17) 0.100(18) 0.14(2) 0.003(17) -0.026(16) 0.011(15)
N44A 0.054(12) 0.062(11) 0.126(17) -0.004(12) 0.005(11) -0.016(9)
C46A 0.064(17) 0.17(2) 0.15(2) -0.03(2) 0.030(17) -0.005(17)
N23A 0.23(5) 0.77(13) 0.22(4) 0.33(6) 0.18(4) 0.31(7)
C25A 0.099(10) 0.322(15) 0.113(9) 0.056(12) 0.014(8) -0.005(12)
C30A 0.099(10) 0.322(15) 0.113(9) 0.056(12) 0.014(8) -0.005(12)
C29A 0.099(10) 0.322(15) 0.113(9) 0.056(12) 0.014(8) -0.005(12)
C28A 0.099(10) 0.322(15) 0.113(9) 0.056(12) 0.014(8) -0.005(12)
C27A 0.099(10) 0.322(15) 0.113(9) 0.056(12) 0.014(8) -0.005(12)
C26A 0.099(10) 0.322(15) 0.113(9) 0.056(12) 0.014(8) -0.005(12)
O24A 0.083(5) 0.121(8) 0.079(5) -0.003(6) 0.014(4) -0.009(6)
Zn2 0.0792(8) 0.0268(5) 0.0255(5) -0.0009(3) 0.0158(4) -0.0011(5)
O1 0.0956(18) 0.0222(8) 0.0357(8) 0.0014(7) 0.0211(10) -0.0028(9)
O16 0.0956(18) 0.0222(8) 0.0357(8) 0.0014(7) 0.0211(10) -0.0028(9)
C13 0.0956(18) 0.0222(8) 0.0357(8) 0.0014(7) 0.0211(10) -0.0028(9)
C11 0.0956(18) 0.0222(8) 0.0357(8) 0.0014(7) 0.0211(10) -0.0028(9)
C4 0.0956(18) 0.0222(8) 0.0357(8) 0.0014(7) 0.0211(10) -0.0028(9)
C12 0.0956(18) 0.0222(8) 0.0357(8) 0.0014(7) 0.0211(10) -0.0028(9)
C2 0.0956(18) 0.0222(8) 0.0357(8) 0.0014(7) 0.0211(10) -0.0028(9)
C7 0.0956(18) 0.0222(8) 0.0357(8) 0.0014(7) 0.0211(10) -0.0028(9)
C9 0.0956(18) 0.0222(8) 0.0357(8) 0.0014(7) 0.0211(10) -0.0028(9)
C14 0.0956(18) 0.0222(8) 0.0357(8) 0.0014(7) 0.0211(10) -0.0028(9)
C8 0.0956(18) 0.0222(8) 0.0357(8) 0.0014(7) 0.0211(10) -0.0028(9)
C6 0.0956(18) 0.0222(8) 0.0357(8) 0.0014(7) 0.0211(10) -0.0028(9)
C5 0.0956(18) 0.0222(8) 0.0357(8) 0.0014(7) 0.0211(10) -0.0028(9)
C10 0.0956(18) 0.0222(8) 0.0357(8) 0.0014(7) 0.0211(10) -0.0028(9)
Zn3 0.0897(8) 0.0167(4) 0.0235(4) -0.0003(3) 0.0179(4) -0.0002(5)
Zn1 0.0746(7) 0.0141(4) 0.0300(5) 0.0002(3) 0.0148(4) 0.0004(4)
O4 0.137(7) 0.019(3) 0.034(3) -0.001(2) 0.036(4) 0.002(3)

loop_
_atom_type_symbol
_atom_type_description
_atom_type_scat_dispersion_real
_atom_type_scat_dispersion_imag
_atom_type_scat_source
C C 0.0033 0.0016 'International Tables Vol C Tables 4.2.6.8 and 6.1.1.4'
H H 0.0000 0.0000 'International Tables Vol C Tables 4.2.6.8 and 6.1.1.4'
N N 0.0063 0.0031 'International Tables Vol C Tables 4.2.6.8 and 6.1.1.4'
O O 0.0112 0.0059 'International Tables Vol C Tables 4.2.6.8 and 6.1.1.4'
Zn Zn 0.3195 1.4276 'International Tables Vol C Tables 4.2.6.8 and 6.1.1.4'

loop_
_geom_angle_atom_site_label_1
_geom_angle_atom_site_label_2
_geom_angle_atom_site_label_3
_geom_angle
_geom_angle_site_symmetry_1
_geom_angle_site_symmetry_3
_geom_angle_publ_flag
C2 O3 Zn1 123.4(6) . 3_466 ?
C14 O15 Zn1 128.3(6) . 4_575 ?
C65 O66 Zn3 127.3(7) . . ?
C77 O79 Zn3 126.5(6) . 4_565 ?
C77 O78 Zn2 124.6(7) . 4_565 ?
C61 O62 Zn3 124.2(6) . 4_575 ?
C81 O80 Zn3 129.4(9) . . ?
O79 C77 C75 115.3(9) . . ?
O78 C77 O79 128.4(8) . . ?
O78 C77 C75 116.2(10) . . ?
C65 O64 Zn2 125.9(7) . . ?
C70 C69 H69 119.3 . . ?
C68 C69 H69 119.3 . . ?
C68 C69 C70 121.5(10) . . ?
C61 O63 Zn2 125.8(7) . 4_575 ?
C60 C54 C55 117.5(10) . . ?
C60 C54 C53 122.9(11) . . ?
C53 C54 C55 119.7(8) . . ?
C56 C51 C49 121.6(11) . . ?
C56 C51 C52 123.6(9) . . ?
C52 C51 C49 114.7(9) . . ?
C49 O48 Zn2 127.9(6) . . ?
C69 C70 C76 120.1(9) . . ?
C71 C70 C69 120.4(9) . . ?
C71 C70 C76 119.5(10) . . ?
C75 C74 H74 120.2 . . ?
C73 C74 H74 120.2 . . ?
C73 C74 C75 119.6(10) . . ?
C74 C75 C77 119.5(9) . . ?
C76 C75 C77 119.1(9) . . ?
C76 C75 C74 120.9(8) . . ?
C51 C56 H56 119.5 . . ?
C51 C56 C55 121.1(11) . . ?
C55 C56 H56 119.5 . . ?
C74 C73 H73 119.0 . . ?
C74 C73 C71 121.9(11) . . ?
C71 C73 H73 119.0 . . ?
O62 C61 O63 129.0(9) . . ?
O62 C61 C59 114.6(10) . . ?
O63 C61 C59 116.3(10) . . ?
C56 C55 C54 117.6(10) . . ?
C57 C55 C54 119.3(8) . . ?
C57 C55 C56 123.1(10) . . ?
C70 C76 H76 120.5 . . ?
C75 C76 C70 119.0(10) . . ?
C75 C76 H76 120.5 . . ?
C60 C59 C61 123.0(10) . . ?
C60 C59 C58 117.5(9) . . ?
C58 C59 C61 119.5(10) . . ?
O66 C65 O64 126.4(8) . . ?
O66 C65 C67 114.6(11) . . ?
O64 C65 C67 119.1(10) . . ?
C54 C60 H60 118.2 . . ?
C59 C60 C54 123.6(11) . . ?
C59 C60 H60 118.2 . . ?
C54 C53 H53 118.4 . . ?
C52 C53 C54 123.3(11) . . ?
C52 C53 H53 118.4 . . ?
C69 C68 H68 119.9 . . ?
C69 C68 C67 120.1(10) . . ?
C67 C68 H68 119.9 . . ?
O48 C49 C51 115.4(10) . . ?
O48 C49 O4 123.9(9) . . ?
O4 C49 C51 120.6(10) . . ?
C68 C67 C65 122.7(10) . . ?
C68 C67 C72 121.6(8) . . ?
C72 C67 C65 115.7(10) . . ?
C67 C72 H72 121.0 . . ?
C67 C72 C71 118.0(10) . . ?
C71 C72 H72 121.0 . . ?
C51 C52 H52 122.7 . . ?
C53 C52 C51 114.7(10) . . ?
C53 C52 H52 122.7 . . ?
C55 C57 H57 120.2 . . ?
C58 C57 C55 119.5(11) . . ?
C58 C57 H57 120.2 . . ?
C59 C58 H58 118.8 . . ?
C57 C58 C59 122.4(10) . . ?
C57 C58 H58 118.8 . . ?
C70 C71 C73 118.8(9) . . ?
C70 C71 C72 118.3(10) . . ?
C73 C71 C72 122.9(11) . . ?
N16B C21A H21A 120.0 . . ?
N16B C21A C20A 120.0 . . ?
N16B C21A C20B 115.1(8) . . ?
N16B C21A N16A 7.8(10) . . ?
C20A C21A H21A 120.0 . . ?
C20A C21A C20B 28.1(9) . . ?
C20A C21A N16A 117.9(11) . . ?
C20B C21A H21A 117.3 . . ?
C21B C21A H21A 96.1 . . ?
C21B C21A N16B 79(2) . . ?
C21B C21A C20A 95(2) . . ?
C21B C21A C20B 67.5(19) . . ?
C21B C21A N16A 71(2) . . ?
N16A C21A H21A 121.5 . . ?
N16A C21A C20B 109.5(11) . . ?
C21A N16B C21B 28.8(9) . . ?
C21A N16B C17B 114.1(11) . . ?
C21A N16B Zn1 127.5(9) . . ?
C17A N16B C21A 120.0 . . ?
C17A N16B C21B 115.8(9) . . ?
C17A N16B C17B 12.9(11) . . ?
C17A N16B Zn1 112.1(9) . . ?
C21B N16B Zn1 118.9(12) . . ?
C17B N16B C21B 117.0(17) . . ?
C17B N16B Zn1 118.2(12) . . ?
N16B C17A H17A 120.0 . . ?
N16B C17A C18A 120.0 . . ?
N16B C17A C18B 112.6(7) . . ?
C18A C17A H17A 120.0 . . ?
C18A C17A C18B 12.3(10) . . ?
N16A C17A N16B 8.2(11) . . ?
N16A C17A H17A 118.9 . . ?
N16A C17A C18A 120.4(11) . . ?
N16A C17A C18B 114.7(14) . . ?
C18B C17A H17A 126.3 . . ?
C17A C18A H18A 120.0 . . ?
C17A C18A C19B 117.7(9) . . ?
C19A C18A C17A 120.0 . . ?
C19A C18A H18A 120.0 . . ?
C19A C18A C19B 8.8(10) . . ?
C19B C18A H18A 121.6 . . ?
C17B C18A C17A 13.0(11) . . ?
C17B C18A H18A 123.0 . . ?
C17B C18A C19A 115.4(9) . . ?
C17B C18A C19B 115.3(13) . . ?
C18A C19A C20A 120.0 . . ?
C18A C19A C15 119.0(11) . . ?
C18A C19A C20B 113.9(9) . . ?
C20A C19A C15 120.9(11) . . ?
C20A C19A C20B 26.9(8) . . ?
C15 C19A C20B 121.0(13) . . ?
C18B C19A C18A 12.7(13) . . ?
C18B C19A C20A 118.7(13) . . ?
C18B C19A C15 118.2(14) . . ?
C18B C19A C20B 119.1(18) . . ?
C21A C20A H20A 120.0 . . ?
C21A C20A C21B 25.6(8) . . ?
C19A C20A C21A 120.0 . . ?
C19A C20A H20A 120.0 . . ?
C19A C20A C21B 112.6(8) . . ?
C19B C20A C21A 122.5(12) . . ?
C19B C20A C19A 10.5(11) . . ?
C19B C20A H20A 116.4 . . ?
C19B C20A C21B 110.4(13) . . ?
C20B C20A C21A 84(2) . . ?
C20B C20A C19A 90.7(19) . . ?
C20B C20A H20A 94.8 . . ?
C20B C20A C19B 81(2) . . ?
C20B C20A C21B 59.1(19) . . ?
C21B C20A H20A 121.1 . . ?
C81 N82 C83 116.8(10) . . ?
C84 N82 C83 121.3(12) . . ?
C84 N82 C81 121.1(10) . . ?
N82 C83 H83A 109.5 . . ?
N82 C83 H83B 109.5 . . ?
N82 C83 H83C 109.5 . . ?
H83A C83 H83B 109.5 . . ?
H83A C83 H83C 109.5 . . ?
H83B C83 H83C 109.5 . . ?
O80 C81 N82 130.9(11) . . ?
O80 C81 H81 114.6 . . ?
N82 C81 H81 114.6 . . ?
C15 N23B H23B 118.7 . . ?
C25B N23B H23B 118.7 . . ?
C25B N23B C15 123(2) . . ?
O24A N23B H23B 123.1 . . ?
O24A N23B C15 60(3) . . ?
O24A N23B C25B 89(5) . . ?
C19A C15 C19B 9.6(10) . . ?
N23B C15 C19A 113.6(16) . . ?
N23B C15 C19B 112.8(16) . . ?
N23B C15 N23A 127(4) . . ?
O24B C15 C19A 122.2(15) . . ?
O24B C15 N23B 116.7(18) . . ?
O24B C15 C19B 117.2(16) . . ?
O24B C15 N23A 16(2) . . ?
N23A C15 C19A 107(2) . . ?
N23A C15 C19B 101(2) . . ?
O24A C15 C19A 120.6(17) . . ?
O24A C15 N23B 26.5(15) . . ?
O24A C15 O24B 117.2(19) . . ?
O24A C15 C19B 124.4(17) . . ?
O24A C15 N23A 132(3) . . ?
C15 O24B C25A 141(2) . . ?
N82 C84 H84A 109.5 . . ?
N82 C84 H84B 109.5 . . ?
N82 C84 H84C 109.5 . . ?
H84A C84 H84B 109.5 . . ?
H84A C84 H84C 109.5 . . ?
H84B C84 H84C 109.5 . . ?
C27B C28B C29B 116.3 . . ?
C27B C28B C37B 134.6(18) . . ?
C37B C28B C29B 108.9(17) . . ?
O47A C28B C29B 69.3(17) . . ?
O47A C28B C27B 158(2) . . ?
O47A C28B C37B 48.0(16) . . ?
C28B C29B C31B 109.1(14) . . ?
C28B C29B O47A 41.9(12) . . ?
C28B C29B C30A 138.8(12) . . ?
C28B C29B C29A 140.4(15) . . ?
C30B C29B C28B 120.3 . . ?
C30B C29B C31B 130.5(14) . . ?
C30B C29B C31A 143.0(15) . . ?
C30B C29B O47A 157.0(14) . . ?
C30B C29B C30A 39.5(11) . . ?
C30B C29B C29A 83.2(13) . . ?
C31B C29B C30A 101.9(13) . . ?
C31B C29B C29A 58.7(12) . . ?
C31A C29B C28B 87.7(15) . . ?
C31A C29B C31B 35.3(11) . . ?
C31A C29B O47A 46.2(12) . . ?
C31A C29B C30A 103.5(15) . . ?
C31A C29B C29A 60.6(11) . . ?
O47A C29B C31B 70.0(12) . . ?
O47A C29B C30A 138(2) . . ?
O47A C29B C29A 104.8(15) . . ?
C29A C29B C30A 45.3(6) . . ?
C29B C30B H30B 118.4 . . ?
C29B C30B C25B 123.3 . . ?
C29B C30B C29A 58.9(10) . . ?
C25B C30B H30B 118.4 . . ?
C25B C30B C29A 147.9(13) . . ?
C30A C30B C29B 100.4(18) . . ?
C30A C30B H30B 52.4 . . ?
C30A C30B C25B 113.5(18) . . ?
C30A C30B C29A 43.9(12) . . ?
C29A C30B H30B 69.7 . . ?
N23B C25B C30B 128.3(16) . . ?
N23B C25B C26B 111.5(16) . . ?
N23B C25B O24A 25.9(14) . . ?
C30B C25B O24A 108.2(14) . . ?
C26B C25B C30B 120.1 . . ?
C26B C25B O24A 126.4(15) . . ?
C25B C26B H26B 120.0 . . ?
C25B C26B C27B 119.9 . . ?
C27B C26B H26B 120.0 . . ?
C28B C27B C26B 120.0 . . ?
C28B C27B H27B 120.0 . . ?
C26B C27B H27B 120.0 . . ?
C32B C33B H33B 120.0 . . ?
C32B C33B C34B 120.0 . . ?
C32B C33B C33A 96.7(15) . . ?
C34B C33B H33B 120.0 . . ?
C34B C33B C33A 126.5(14) . . ?
C33A C33B H33B 44.6 . . ?
C33B C32B C31B 121.7(15) . . ?
C33B C32B C31A 133.5(17) . . ?
C33B C32B C32A 81.2(13) . . ?
C37B C32B C33B 120.0 . . ?
C37B C32B C31B 117.9(15) . . ?
C37B C32B C31A 99.4(17) . . ?
C37B C32B C32A 147.3(11) . . ?
C31B C32B C32A 51.6(11) . . ?
C31A C32B C31B 35.6(12) . . ?
C31A C32B C32A 53.0(11) . . ?
O47A C32B C33B 156.4(16) . . ?
O47A C32B C37B 48.7(14) . . ?
O47A C32B C31B 75.4(12) . . ?
O47A C32B C31A 50.7(12) . . ?
O47A C32B C32A 101.6(14) . . ?
C32B C37B C28B 105.8(18) . . ?
C36B C37B C28B 134.0(18) . . ?
C36B C37B C32B 120.0 . . ?
O47A C37B C28B 47.0(15) . . ?
O47A C37B C32B 63.4(18) . . ?
O47A C37B C36B 157(2) . . ?
C37B C36B H36B 120.0 . . ?
C37B C36B C35B 120.0 . . ?
C35B C36B H36B 120.0 . . ?
C36B C35B H35B 120.0 . . ?
C34B C35B C36B 120.0 . . ?
C34B C35B H35B 120.0 . . ?
C33B C34B N38B 126.5(16) . . ?
C35B C34B C33B 120.0 . . ?
C35B C34B N38B 113.5(16) . . ?
C31B O47B C31A 22.6(9) . . ?
C31B O47B C37A 115.0(16) . . ?
C31B O47B C32A 68.6(14) . . ?
C31B O47B C29A 63.7(14) . . ?
C31B O47B C28A 109.2(18) . . ?
C37A O47B C31A 93.2(17) . . ?
C37A O47B C32A 53.2(10) . . ?
C37A O47B C29A 84.4(18) . . ?
C37A O47B C28A 51.2(12) . . ?
C32A O47B C31A 53.0(10) . . ?
C32A O47B C29A 85.9(17) . . ?
C32A O47B C28A 89.9(19) . . ?
C29A O47B C31A 52.3(10) . . ?
C28A O47B C31A 91.5(17) . . ?
C28A O47B C29A 47.6(10) . . ?
C29B C31B C32B 97.3(14) . . ?
C29B C31B O47A 53.7(13) . . ?
C29B C31B C29A 63.9(13) . . ?
C32B C31B O47A 45.7(12) . . ?
C32B C31B C29A 135.5(17) . . ?
O47B C31B C29B 131(2) . . ?
O47B C31B C32B 132(2) . . ?
O47B C31B O47A 165.0(13) . . ?
O47B C31B C32A 67.9(16) . . ?
O47B C31B C29A 76.4(18) . . ?
C31A C31B C29B 65(2) . . ?
C31A C31B C32B 62.7(19) . . ?
C31A C31B O47B 129.1(19) . . ?
C31A C31B O47A 36.4(16) . . ?
C31A C31B C32A 73(2) . . ?
C31A C31B C29A 73(2) . . ?
C32A C31B C29B 135.5(13) . . ?
C32A C31B C32B 75.5(15) . . ?
C32A C31B O47A 98.8(16) . . ?
C32A C31B C29A 90.5(17) . . ?
C29A C31B O47A 97.4(16) . . ?
C34B N38B H38B 122.7 . . ?
C39B N38B C34B 114.6(18) . . ?
C39B N38B H38B 122.7 . . ?
C42B C41B C45B 120.0 . . ?
C42B C41B C39B 117.5(14) . . ?
C42B C41B C45A 125.0(12) . . ?
C42B C41B C41A 109.0(12) . . ?
C45B C41B C39B 120.8(14) . . ?
C45B C41B C45A 16.4(15) . . ?
C45B C41B C41A 71.7(15) . . ?
C45A C41B C39B 117.4(15) . . ?
C45A C41B C41A 55.6(12) . . ?
C41A C41B C39B 102.0(13) . . ?
C41B C42B H42B 120.0 . . ?
C41B C42B C43B 120.0 . . ?
C43B C42B H42B 120.0 . . ?
C42B C43B H43B 120.0 . . ?
C42B C43B C43A 88.3(9) . . ?
C42B C43B N44A 110.5(10) . . ?
N44B C43B C42B 120.0 . . ?
N44B C43B H43B 120.0 . . ?
N44B C43B C43A 75.8(10) . . ?
N44B C43B N44A 26.0(9) . . ?
C43A C43B H43B 106.0 . . ?
N44A C43B H43B 123.3 . . ?
N44A C43B C43A 49.9(7) . . ?
C43B N44B C46B 120.0 . . ?
C43B N44B C43A 60.0(9) . . ?
C43B N44B C46A 110.8(13) . . ?
C43B N44B Zn2 121.7(12) . . ?
C46B N44B C43A 96.5(8) . . ?
C46B N44B C46A 9.3(13) . . ?
C46B N44B Zn2 116.7(12) . . ?
C43A N44B Zn2 101.6(9) . . ?
N44A N44B C43B 89(3) . . ?
N44A N44B C46B 77(3) . . ?
N44A N44B C43A 30(2) . . ?
N44A N44B C46A 75(3) . . ?
N44A N44B Zn2 90(2) . . ?
C46A N44B C43A 91.0(12) . . ?
C46A N44B Zn2 125.3(17) . . ?
N44B C46B H46B 120.0 . . ?
N44B C46B C45A 123.1(11) . . ?
N44B C46B N44A 27.9(10) . . ?
C45B C46B N44B 120.0 . . ?
C45B C46B H46B 120.0 . . ?
C45B C46B C45A 15.0(14) . . ?
C45B C46B N44A 112.6(10) . . ?
C45A C46B H46B 114.8 . . ?
N44A C46B H46B 120.0 . . ?
N44A C46B C45A 108.3(17) . . ?
C41B C45B H45B 120.0 . . ?
C41B C45B C41A 57.0(12) . . ?
C46B C45B C41B 120.0 . . ?
C46B C45B H45B 120.0 . . ?
C46B C45B C41A 114.9(9) . . ?
C41A C45B H45B 97.1 . . ?
C46A C45B C41B 114.3(15) . . ?
C46A C45B C46B 5.8(14) . . ?
C46A C45B H45B 125.7 . . ?
C46A C45B C41A 111.5(18) . . ?
N38B C39B C41B 107.9(16) . . ?
N38B C39B O40B 143(2) . . ?
N38B C39B C39A 95(3) . . ?
C41B C39B C39A 78.0(19) . . ?
O40B C39B C41B 109.1(18) . . ?
O40B C39B C39A 95(3) . . ?
C18A C19B C15 110.1(12) . . ?
C20A C19B C18A 116.4(18) . . ?
C20A C19B C15 125.0(15) . . ?
C20A C19B C20B 30.2(9) . . ?
C20A C19B C18B 112.3(10) . . ?
C20B C19B C18A 117.0(11) . . ?
C20B C19B C15 132.8(11) . . ?
C20B C19B C18B 120.0 . . ?
C18B C19B C18A 12.3(11) . . ?
C18B C19B C15 106.7(11) . . ?
C21A C20B C19A 103.5(11) . . ?
C21A C20B H20B 122.7 . . ?
C19A C20B H20B 124.2 . . ?
C20A C20B C21A 67.4(19) . . ?
C20A C20B C19A 62.5(16) . . ?
C20A C20B C19B 69(2) . . ?
C20A C20B H20B 106.1 . . ?
C20A C20B C21B 95(2) . . ?
C19B C20B C21A 110.2(8) . . ?
C19B C20B C19A 7.3(10) . . ?
C19B C20B H20B 120.0 . . ?
C21B C20B C21A 27.7(9) . . ?
C21B C20B C19A 115.4(10) . . ?
C21B C20B C19B 120.0 . . ?
C21B C20B H20B 120.0 . . ?
C21A C21B N16B 73(2) . . ?
C21A C21B C20A 59.1(19) . . ?
C21A C21B C20B 85(2) . . ?
C21A C21B H21B 104.8 . . ?
C21A C21B N16A 81(2) . . ?
N16B C21B C20A 104.5(11) . . ?
N16B C21B H21B 119.5 . . ?
C20A C21B H21B 126.2 . . ?
C20B C21B N16B 119.8(11) . . ?
C20B C21B C20A 25.9(8) . . ?
C20B C21B H21B 120.0 . . ?
C20B C21B N16A 120.0 . . ?
N16A C21B N16B 8.1(10) . . ?
N16A C21B C20A 108.0(7) . . ?
N16A C21B H21B 120.0 . . ?
C21A N16A Zn1 123.8(12) . . ?
C17A N16A C21A 119.2(18) . . ?
C17A N16A C21B 121.9(12) . . ?
C17A N16A C17B 13.1(11) . . ?
C17A N16A Zn1 114.7(12) . . ?
C21B N16A C21A 28.4(8) . . ?
C21B N16A C17B 120.0 . . ?
C21B N16A Zn1 121.2(9) . . ?
C17B N16A C21A 110.9(9) . . ?
C17B N16A Zn1 118.8(9) . . ?
N16B C17B H17B 118.8 . . ?
C18A C17B N16B 124.1(15) . . ?
C18A C17B N16A 121.2(9) . . ?
C18A C17B H17B 116.9 . . ?
C18A C17B C18B 14.0(12) . . ?
N16A C17B N16B 8.3(10) . . ?
N16A C17B H17B 120.0 . . ?
C18B C17B N16B 120.6(10) . . ?
C18B C17B N16A 120.0 . . ?
C18B C17B H17B 120.0 . . ?
C17A C18B H18B 120.9 . . ?
C19A C18B C17A 123.1(15) . . ?
C19A C18B C19B 8.5(12) . . ?
C19A C18B C17B 123.6(11) . . ?
C19A C18B H18B 115.8 . . ?
C19B C18B C17A 117.8(9) . . ?
C19B C18B H18B 120.0 . . ?
C17B C18B C17A 11.4(10) . . ?
C17B C18B C19B 120.0 . . ?
C17B C18B H18B 120.0 . . ?
C29B C31A O47B 95.6(16) . . ?
C29B C31A C32A 148.0(18) . . ?
C29B C31A C29A 66.6(14) . . ?
C32B C31A C29B 110.9(18) . . ?
C32B C31A O47B 97.3(17) . . ?
C32B C31A C32A 80.2(16) . . ?
C32B C31A C29A 155(2) . . ?
C31B C31A C29B 79(2) . . ?
C31B C31A C32B 82(2) . . ?
C31B C31A O47B 28.3(14) . . ?
C31B C31A O47A 115.6(19) . . ?
C31B C31A C32A 72(2) . . ?
C31B C31A C29A 73(2) . . ?
O47A C31A C29B 70.1(17) . . ?
O47A C31A C32B 60.4(17) . . ?
O47A C31A O47B 143.7(11) . . ?
O47A C31A C32A 136(2) . . ?
O47A C31A C29A 133(2) . . ?
C32A C31A O47B 52.5(13) . . ?
C32A C31A C29A 90.6(18) . . ?
C29A C31A O47B 59.4(15) . . ?
C28B O47A C29B 68.8(15) . . ?
C28B O47A C32B 141(3) . . ?
C28B O47A C37B 85.0(18) . . ?
C28B O47A C31B 121(2) . . ?
C28B O47A C31A 132(2) . . ?
C29B O47A C31B 56.2(10) . . ?
C32B O47A C29B 112.1(19) . . ?
C32B O47A C31B 58.9(11) . . ?
C37B O47A C29B 136(3) . . ?
C37B O47A C32B 67.9(16) . . ?
C37B O47A C31B 120(3) . . ?
C37B O47A C31A 137(2) . . ?
C31A O47A C29B 63.7(14) . . ?
C31A O47A C32B 69.0(15) . . ?
C31A O47A C31B 28.0(9) . . ?
C36A C35A H35A 120.0 . . ?
C36A C35A C34A 120.0 . . ?
C34A C35A H35A 120.0 . . ?
C35A C36A H36A 120.0 . . ?
C37A C36A C35A 120.0 . . ?
C37A C36A H36A 120.0 . . ?
C36A C37A O47B 136.8(12) . . ?
C36A C37A C28A 129(2) . . ?
C32A C37A O47B 64.5(16) . . ?
C32A C37A C36A 120.0 . . ?
C32A C37A C28A 111(2) . . ?
C28A C37A O47B 69.6(17) . . ?
O47B C32A C32B 91.4(13) . . ?
O47B C32A C31B 43.4(12) . . ?
O47B C32A C31A 74.5(13) . . ?
C31B C32A C32B 52.9(10) . . ?
C31B C32A C31A 34.8(11) . . ?
C31A C32A C32B 46.8(10) . . ?
C37A C32A C32B 153.2(15) . . ?
C37A C32A O47B 62.3(15) . . ?
C37A C32A C31B 100.7(19) . . ?
C37A C32A C31A 115.5(19) . . ?
C33A C32A C32B 82.2(16) . . ?
C33A C32A O47B 137.4(12) . . ?
C33A C32A C31B 131.1(18) . . ?
C33A C32A C31A 124.3(19) . . ?
C33A C32A C37A 120.0 . . ?
C33B C33A H33A 37.2 . . ?
C32A C33A C33B 95.5(18) . . ?
C32A C33A H33A 120.0 . . ?
C32A C33A C34A 120.0 . . ?
C34A C33A C33B 134.4(17) . . ?
C34A C33A H33A 120.0 . . ?
C35A C34A N38A 128(2) . . ?
C33A C34A C35A 120.0 . . ?
C33A C34A N38A 110(2) . . ?
C34A N38A H38A 112.2 . . ?
C39A N38A C34A 136(5) . . ?
C39A N38A H38A 112.2 . . ?
N38A C39A C39B 94(3) . . ?
N38A C39A O40A 120(6) . . ?
N38A C39A C41A 129(8) . . ?
O40A C39A C39B 90(4) . . ?
O40A C39A C41A 112(5) . . ?
C41A C39A C39B 88(2) . . ?
C41B C45A C46B 104.0(18) . . ?
C41B C45A H45A 108.5 . . ?
C46B C45A H45A 116.6 . . ?
C41A C45A C41B 62.3(13) . . ?
C41A C45A C46B 123.2(10) . . ?
C41A C45A H45A 120.0 . . ?
C41A C45A C46A 120.0 . . ?
C46A C45A C41B 98.5(12) . . ?
C46A C45A C46B 5.6(12) . . ?
C46A C45A H45A 120.0 . . ?
C41B C41A C45B 51.4(10) . . ?
C41B C41A C39A 92.0(16) . . ?
C39A C41A C45B 113(3) . . ?
C45A C41A C41B 62.2(15) . . ?
C45A C41A C45B 11.2(13) . . ?
C45A C41A C39A 112(3) . . ?
C42A C41A C41B 98.6(13) . . ?
C42A C41A C45B 115.4(10) . . ?
C42A C41A C39A 125(3) . . ?
C42A C41A C45A 120.0 . . ?
C41A C42A H42A 120.0 . . ?
C43A C42A C41A 120.0 . . ?
C43A C42A H42A 120.0 . . ?
C43B C43A N44B 44.2(5) . . ?
C43B C43A H43A 101.5 . . ?
N44B C43A H43A 116.0 . . ?
C42A C43A C43B 109.3(11) . . ?
C42A C43A N44B 122.1(9) . . ?
C42A C43A H43A 120.0 . . ?
C42A C43A N44A 120.0 . . ?
N44A C43A C43B 58.0(13) . . ?
N44A C43A N44B 13.9(11) . . ?
N44A C43A H43A 120.0 . . ?
C43B N44A Zn2 107.8(12) . . ?
N44B N44A C43B 65(2) . . ?
N44B N44A C46B 75(3) . . ?
N44B N44A C43A 136(3) . . ?
N44B N44A C46A 77(3) . . ?
N44B N44A Zn2 71(2) . . ?
C46B N44A C43B 109.7(16) . . ?
C46B N44A Zn2 109.5(13) . . ?
C43A N44A C43B 72.1(12) . . ?
C43A N44A C46B 127.6(14) . . ?
C43A N44A Zn2 119.8(11) . . ?
C46A N44A C43B 103.1(12) . . ?
C46A N44A C46B 9.2(14) . . ?
C46A N44A C43A 120.0 . . ?
C46A N44A Zn2 118.3(11) . . ?
N44B C46A H46A 98.5 . . ?
C45B C46A N44B 135(2) . . ?
C45B C46A C45A 16.9(18) . . ?
C45B C46A N44A 127.0(14) . . ?
C45B C46A H46A 110.8 . . ?
C45A C46A N44B 137.3(12) . . ?
C45A C46A H46A 120.0 . . ?
N44A C46A N44B 28.0(9) . . ?
N44A C46A C45A 120.0 . . ?
N44A C46A H46A 120.0 . . ?
C15 N23A H23A 124.1 . . ?
C15 N23A C25A 112(3) . . ?
C25A N23A H23A 124.1 . . ?
O24B C25A N23A 13.8(17) . . ?
C30A C25A O24B 114.0(19) . . ?
C30A C25A N23A 126(2) . . ?
C30A C25A C26A 120.0 . . ?
C26A C25A O24B 124(2) . . ?
C26A C25A N23A 114(2) . . ?
C29B C30A H30A 62.7 . . ?
C30B C30A C29B 40.1(10) . . ?
C30B C30A C25A 128(2) . . ?
C30B C30A H30A 39.2 . . ?
C30B C30A C29A 99(2) . . ?
C25A C30A C29B 160.8(19) . . ?
C25A C30A H30A 120.0 . . ?
C25A C30A C29A 120.0 . . ?
C29A C30A C29B 60.9(13) . . ?
C29A C30A H30A 120.0 . . ?
C29B C29A C30B 38.0(7) . . ?
C29B C29A O47B 93.3(16) . . ?
O47B C29A C30B 115(2) . . ?
C31B C29A C29B 57.4(10) . . ?
C31B C29A C30B 90.6(15) . . ?
C31B C29A O47B 39.9(12) . . ?
C31A C29A C29B 52.8(11) . . ?
C31A C29A C30B 90.5(13) . . ?
C31A C29A O47B 68.3(14) . . ?
C31A C29A C31B 33.7(11) . . ?
C30A C29A C29B 73.7(15) . . ?
C30A C29A C30B 37.2(12) . . ?
C30A C29A O47B 140.2(18) . . ?
C30A C29A C31B 127.5(18) . . ?
C30A C29A C31A 122.9(18) . . ?
C28A C29A C29B 155.6(19) . . ?
C28A C29A C30B 145.6(13) . . ?
C28A C29A O47B 63.0(15) . . ?
C28A C29A C31B 101.2(18) . . ?
C28A C29A C31A 117.0(18) . . ?
C28A C29A C30A 120.0 . . ?
C37A C28A O47B 59.2(15) . . ?
C29A C28A O47B 69.4(16) . . ?
C29A C28A C37A 106(2) . . ?
C29A C28A C27A 120.0 . . ?
C27A C28A O47B 138(2) . . ?
C27A C28A C37A 134(2) . . ?
C28A C27A H27A 120.0 . . ?
C28A C27A C26A 120.0 . . ?
C26A C27A H27A 120.0 . . ?
C25A C26A H26A 120.0 . . ?
C27A C26A C25A 120.0 . . ?
C27A C26A H26A 120.0 . . ?
N23B O24A C15 93(4) . . ?
N23B O24A C25B 66(4) . . ?
C15 O24A C25B 127(2) . . ?
O78 Zn2 N44A 108.6(6) 4_566 . ?
O78 Zn2 Zn3 80.9(2) 4_566 . ?
O64 Zn2 O78 89.7(3) . 4_566 ?
O64 Zn2 O63 161.0(3) . 4_576 ?
O64 Zn2 O48 86.5(3) . . ?
O64 Zn2 N44A 102.2(6) . . ?
O64 Zn2 Zn3 81.2(3) . . ?
O63 Zn2 O78 89.3(3) 4_576 4_566 ?
O63 Zn2 O48 88.1(3) 4_576 . ?
O63 Zn2 N44A 96.1(6) 4_576 . ?
O63 Zn2 Zn3 79.9(2) 4_576 . ?
O48 Zn2 O78 160.4(3) . 4_566 ?
O48 Zn2 N44A 90.9(6) . . ?
O48 Zn2 Zn3 79.6(2) . . ?
N44B Zn2 O78 92.9(6) . 4_566 ?
N44B Zn2 O64 92.0(6) . . ?
N44B Zn2 O63 107.0(6) . 4_576 ?
N44B Zn2 O48 106.4(6) . . ?
N44B Zn2 N44A 18.9(6) . . ?
N44B Zn2 Zn3 170.7(4) . . ?
N44A Zn2 Zn3 169.8(5) . . ?
C2 O1 Zn1 127.5(6) . . ?
C14 O16 Zn1 127.2(6) . 2_455 ?
C12 C13 H13 118.2 . . ?
C12 C13 C7 123.6(9) . . ?
C7 C13 H13 118.2 . . ?
C12 C11 H11 118.2 . . ?
C10 C11 H11 118.2 . . ?
C10 C11 C12 123.6(9) . . ?
C9 C4 C2 121.5(9) . . ?
C9 C4 C5 118.9(7) . . ?
C5 C4 C2 119.7(8) . . ?
C13 C12 C11 116.8(7) . . ?
C13 C12 C14 122.1(9) . . ?
C11 C12 C14 121.1(8) . . ?
O3 C2 O1 129.0(8) . . ?
O3 C2 C4 116.1(9) . . ?
O1 C2 C4 114.8(9) . . ?
C13 C7 C8 117.8(8) . . ?
C13 C7 C6 123.0(9) . . ?
C6 C7 C8 119.2(7) . . ?
C4 C9 H9 118.5 . . ?
C4 C9 C8 122.9(9) . . ?
C8 C9 H9 118.5 . . ?
O15 C14 O16 125.9(8) . . ?
O15 C14 C12 117.5(9) . . ?
O16 C14 C12 116.5(9) . . ?
C9 C8 C7 118.1(8) . . ?
C9 C8 C10 123.8(9) . . ?
C10 C8 C7 118.0(7) . . ?
C7 C6 H6 119.7 . . ?
C5 C6 C7 120.6(9) . . ?
C5 C6 H6 119.7 . . ?
C4 C5 H5 119.9 . . ?
C6 C5 C4 120.2(9) . . ?
C6 C5 H5 119.9 . . ?
C11 C10 C8 120.1(9) . . ?
C11 C10 H10 120.0 . . ?
C8 C10 H10 120.0 . . ?
O66 Zn3 Zn2 79.1(2) . . ?
O79 Zn3 O66 88.5(3) 4_566 . ?
O79 Zn3 Zn2 79.4(2) 4_566 . ?
O62 Zn3 O66 160.0(3) 4_576 . ?
O62 Zn3 O79 88.6(3) 4_576 4_566 ?
O62 Zn3 Zn2 81.0(2) 4_576 . ?
O80 Zn3 O66 98.7(3) . . ?
O80 Zn3 O79 100.3(3) . 4_566 ?
O80 Zn3 O62 101.2(3) . 4_576 ?
O80 Zn3 Zn2 177.78(19) . . ?
O80 Zn3 O4 101.0(3) . . ?
O4 Zn3 O66 87.4(2) . . ?
O4 Zn3 O79 158.7(3) . 4_566 ?
O4 Zn3 O62 88.1(2) . 4_576 ?
O4 Zn3 Zn2 79.3(2) . . ?
O3 Zn1 O1 160.1(3) 3_466 . ?
O3 Zn1 Zn1 82.3(2) 3_466 3_466 ?
O15 Zn1 O3 88.3(2) 4_576 3_466 ?
O15 Zn1 N16B 103.0(5) 4_576 . ?
O15 Zn1 N16A 97.3(5) 4_576 . ?
O15 Zn1 O1 87.1(2) 4_576 . ?
O15 Zn1 O16 158.6(3) 4_576 2_445 ?
O15 Zn1 Zn1 79.3(2) 4_576 3_466 ?
N16B Zn1 O3 104.7(5) . 3_466 ?
N16B Zn1 O1 95.1(5) . . ?
N16B Zn1 O16 98.3(5) . 2_445 ?
N16B Zn1 Zn1 172.5(4) . 3_466 ?
N16A Zn1 O3 105.1(5) . 3_466 ?
N16A Zn1 N16B 5.7(7) . . ?
N16A Zn1 O1 94.7(5) . . ?
N16A Zn1 O16 104.0(5) . 2_445 ?
N16A Zn1 Zn1 171.9(4) . 3_466 ?
O1 Zn1 Zn1 77.8(2) . 3_466 ?
O16 Zn1 O3 88.0(2) 2_445 3_466 ?
O16 Zn1 O1 89.2(2) 2_445 . ?
O16 Zn1 Zn1 79.3(2) 2_445 3_466 ?
C49 O4 Zn3 129.2(7) . . ?

loop_
_geom_bond_atom_site_label_1
_geom_bond_atom_site_label_2
_geom_bond_distance
_geom_bond_site_symmetry_2
_geom_bond_publ_flag
O3 C2 1.216(11) . ?
O3 Zn1 2.040(5) 3_466 ?
O15 C14 1.214(11) . ?
O15 Zn1 2.034(5) 4_575 ?
O66 C65 1.255(13) . ?
O66 Zn3 2.044(6) . ?
O79 C77 1.255(12) . ?
O79 Zn3 2.034(6) 4_565 ?
O78 C77 1.255(12) . ?
O78 Zn2 2.032(6) 4_565 ?
O62 C61 1.264(13) . ?
O62 Zn3 2.029(6) 4_575 ?
O80 C81 1.175(14) . ?
O80 Zn3 1.942(10) . ?
C77 C75 1.534(11) . ?
O64 C65 1.280(13) . ?
O64 Zn2 2.004(6) . ?
C69 H69 0.9300 . ?
C69 C70 1.390(13) . ?
C69 C68 1.364(11) . ?
O63 C61 1.271(13) . ?
O63 Zn2 2.021(6) 4_575 ?
C54 C55 1.447(15) . ?
C54 C60 1.400(12) . ?
C54 C53 1.407(14) . ?
C51 C56 1.334(14) . ?
C51 C49 1.511(12) . ?
C51 C52 1.478(15) . ?
O48 C49 1.251(13) . ?
O48 Zn2 2.026(6) . ?
C70 C76 1.409(12) . ?
C70 C71 1.382(15) . ?
C74 H74 0.9300 . ?
C74 C75 1.398(14) . ?
C74 C73 1.318(14) . ?
C75 C76 1.391(13) . ?
C56 H56 0.9300 . ?
C56 C55 1.428(12) . ?
C73 H73 0.9300 . ?
C73 C71 1.430(14) . ?
C61 C59 1.516(12) . ?
C55 C57 1.400(14) . ?
C76 H76 0.9300 . ?
C59 C60 1.347(14) . ?
C59 C58 1.424(15) . ?
C65 C67 1.521(11) . ?
C60 H60 0.9300 . ?
C53 H53 0.9300 . ?
C53 C52 1.396(11) . ?
C68 H68 0.9300 . ?
C68 C67 1.368(14) . ?
C49 O4 1.265(12) . ?
C67 C72 1.391(14) . ?
C72 H72 0.9300 . ?
C72 C71 1.467(11) . ?
C52 H52 0.9300 . ?
C57 H57 0.9300 . ?
C57 C58 1.365(12) . ?
C58 H58 0.9300 . ?
C21A H21A 0.9300 . ?
C21A N16B 1.3900 . ?
C21A C20A 1.3900 . ?
C21A C20B 1.50(3) . ?
C21A C21B 0.70(2) . ?
C21A N16A 1.45(3) . ?
N16B C17A 1.3900 . ?
N16B C21B 1.43(3) . ?
N16B C17B 1.40(3) . ?
N16B Zn1 2.037(14) . ?
C17A H17A 0.9300 . ?
C17A C18A 1.3900 . ?
C17A N16A 1.34(3) . ?
C17A C18B 1.52(3) . ?
C18A H18A 0.9300 . ?
C18A C19A 1.3900 . ?
C18A C19B 1.52(3) . ?
C18A C17B 1.33(3) . ?
C19A C20A 1.3900 . ?
C19A C15 1.53(2) . ?
C19A C20B 1.57(2) . ?
C19A C18B 1.22(3) . ?
C20A H20A 0.9300 . ?
C20A C19B 1.31(2) . ?
C20A C20B 0.71(2) . ?
C20A C21B 1.61(3) . ?
N82 C83 1.419(13) . ?
N82 C81 1.399(16) . ?
N82 C84 1.393(13) . ?
C83 H83A 0.9600 . ?
C83 H83B 0.9600 . ?
C83 H83C 0.9600 . ?
C81 H81 0.9300 . ?
N23B H23B 0.8600 . ?
N23B C15 1.44(3) . ?
N23B C25B 1.35(3) . ?
N23B O24A 0.65(3) . ?
C15 O24B 1.260(16) . ?
C15 C19B 1.55(2) . ?
C15 N23A 1.45(4) . ?
C15 O24A 1.26(3) . ?
O24B C25A 1.47(3) . ?
C84 H84A 0.9600 . ?
C84 H84B 0.9600 . ?
C84 H84C 0.9600 . ?
C28B C29B 1.5501 . ?
C28B C27B 1.3873 . ?
C28B C37B 1.511(14) . ?
C28B O47A 1.11(3) . ?
C29B C30B 1.2280 . ?
C29B C31B 1.603(19) . ?
C29B C31A 1.48(3) . ?
C29B O47A 1.56(3) . ?
C29B C30A 1.88(3) . ?
C29B C29A 1.71(3) . ?
C30B H30B 0.9300 . ?
C30B C25B 1.3993 . ?
C30B C30A 1.21(3) . ?
C30B C29A 1.98(3) . ?
C25B C26B 1.3927 . ?
C25B O24A 1.48(3) . ?
C26B H26B 0.9300 . ?
C26B C27B 1.3984 . ?
C27B H27B 0.9300 . ?
C33B H33B 0.9300 . ?
C33B C32B 1.3900 . ?
C33B C34B 1.3900 . ?
C33B C33A 1.59(2) . ?
C32B C37B 1.3900 . ?
C32B C31B 1.604(19) . ?
C32B C31A 1.44(3) . ?
C32B O47A 1.34(3) . ?
C32B C32A 1.95(3) . ?
C37B C36B 1.3900 . ?
C37B O47A 1.13(3) . ?
C36B H36B 0.9300 . ?
C36B C35B 1.3900 . ?
C35B H35B 0.9300 . ?
C35B C34B 1.3900 . ?
C34B N38B 1.543(17) . ?
O47B C31B 1.16(3) . ?
O47B C31A 1.90(3) . ?
O47B C37A 1.54(3) . ?
O47B C32A 1.57(3) . ?
O47B C29A 1.76(4) . ?
O47B C28A 1.68(4) . ?
C31B C31A 0.94(3) . ?
C31B O47A 1.81(3) . ?
C31B C32A 1.58(3) . ?
C31B C29A 1.63(3) . ?
N38B H38B 0.8600 . ?
N38B C39B 1.307(17) . ?
C41B C42B 1.3900 . ?
C41B C45B 1.3900 . ?
C41B C39B 1.580(18) . ?
C41B C45A 1.49(4) . ?
C41B C41A 1.49(3) . ?
C42B H42B 0.9300 . ?
C42B C43B 1.3900 . ?
C43B H43B 0.9300 . ?
C43B N44B 1.3900 . ?
C43B C43A 1.73(2) . ?
C43B N44A 1.54(3) . ?
N44B C46B 1.3900 . ?
N44B C43A 1.93(2) . ?
N44B N44A 0.67(2) . ?
N44B C46A 1.40(4) . ?
N44B Zn2 1.965(16) . ?
C46B H46B 0.9300 . ?
C46B C45B 1.3900 . ?
C46B C45A 1.56(4) . ?
C46B N44A 1.40(3) . ?
C45B H45B 0.9300 . ?
C45B C41A 1.69(4) . ?
C45B C46A 1.21(4) . ?
C39B O40B 1.324(17) . ?
C39B C39A 1.87(3) . ?
C19B C20B 1.3900 . ?
C19B C18B 1.3900 . ?
C20B H20B 0.9300 . ?
C20B C21B 1.3900 . ?
C21B H21B 0.9300 . ?
C21B N16A 1.3900 . ?
N16A C17B 1.3900 . ?
N16A Zn1 2.034(14) . ?
C17B H17B 0.9300 . ?
C17B C18B 1.3900 . ?
C18B H18B 0.9300 . ?
C31A O47A 1.19(2) . ?
C31A C32A 1.578(19) . ?
C31A C29A 1.621(18) . ?
C35A H35A 0.9300 . ?
C35A C36A 1.3900 . ?
C35A C34A 1.3900 . ?
C36A H36A 0.9300 . ?
C36A C37A 1.3900 . ?
C37A C32A 1.3900 . ?
C37A C28A 1.396(16) . ?
C32A C33A 1.3900 . ?
C33A H33A 0.9300 . ?
C33A C34A 1.3900 . ?
C34A N38A 1.51(4) . ?
N38A H38A 0.8600 . ?
N38A C39A 1.09(5) . ?
C39A O40A 1.29(8) . ?
C39A C41A 1.55(5) . ?
C45A H45A 0.9300 . ?
C45A C41A 1.3900 . ?
C45A C46A 1.3900 . ?
C41A C42A 1.3900 . ?
C42A H42A 0.9300 . ?
C42A C43A 1.3900 . ?
C43A H43A 0.9300 . ?
C43A N44A 1.3900 . ?
N44A C46A 1.3900 . ?
N44A Zn2 2.080(15) . ?
C46A H46A 0.9300 . ?
N23A H23A 0.8600 . ?
N23A C25A 1.66(6) . ?
C25A C30A 1.3900 . ?
C25A C26A 1.3900 . ?
C30A H30A 0.9300 . ?
C30A C29A 1.3900 . ?
C29A C28A 1.3900 . ?
C28A C27A 1.3900 . ?
C27A H27A 0.9300 . ?
C27A C26A 1.3900 . ?
C26A H26A 0.9300 . ?
Zn2 O78 2.033(6) 4_566 ?
Zn2 O63 2.021(6) 4_576 ?
Zn2 Zn3 2.9585(16) . ?
O1 C2 1.275(11) . ?
O1 Zn1 2.050(5) . ?
O16 C14 1.251(11) . ?
O16 Zn1 2.038(5) 2_455 ?
C13 H13 0.9300 . ?
C13 C12 1.356(12) . ?
C13 C7 1.400(10) . ?
C11 H11 0.9300 . ?
C11 C12 1.422(13) . ?
C11 C10 1.341(10) . ?
C4 C2 1.501(11) . ?
C4 C9 1.350(12) . ?
C4 C5 1.472(13) . ?
C12 C14 1.476(11) . ?
C7 C8 1.464(13) . ?
C7 C6 1.408(12) . ?
C9 H9 0.9300 . ?
C9 C8 1.403(10) . ?
C8 C10 1.410(12) . ?
C6 H6 0.9300 . ?
C6 C5 1.376(10) . ?
C5 H5 0.9300 . ?
C10 H10 0.9300 . ?
Zn3 O79 2.034(6) 4_566 ?
Zn3 O62 2.029(6) 4_576 ?
Zn3 O4 2.002(5) . ?
Zn1 O3 2.040(5) 3_466 ?
Zn1 O15 2.034(5) 4_576 ?
Zn1 O16 2.038(5) 2_445 ?
Zn1 Zn1 2.952(2) 3_466 ?

loop_
_geom_hbond_atom_site_label_D
_geom_hbond_atom_site_label_H
_geom_hbond_atom_site_label_A
_geom_hbond_distance_DH
_geom_hbond_distance_HA
_geom_hbond_distance_DA
_geom_hbond_angle_DHA
_geom_hbond_site_symmetry_A
C33A H33A O40A 0.93 2.28 2.83(4) 117.2 .

loop_
_geom_torsion_atom_site_label_1
_geom_torsion_atom_site_label_2
_geom_torsion_atom_site_label_3
_geom_torsion_atom_site_label_4
_geom_torsion
_geom_torsion_site_symmetry_1
_geom_torsion_site_symmetry_2
_geom_torsion_site_symmetry_3
_geom_torsion_site_symmetry_4
_geom_torsion_publ_flag
O66 C65 C67 C68 8.1(12) . . . . ?
O66 C65 C67 C72 -171.1(8) . . . . ?
O79 C77 C75 C74 170.3(9) . . . . ?
O79 C77 C75 C76 -16.7(13) . . . . ?
O78 C77 C75 C74 -9.2(13) . . . . ?
O78 C77 C75 C76 163.8(9) . . . . ?
O62 C61 C59 C60 2.4(14) . . . . ?
O62 C61 C59 C58 -177.4(9) . . . . ?
C77 C75 C76 C70 -177.2(8) . . . . ?
O64 C65 C67 C68 -171.3(8) . . . . ?
O64 C65 C67 C72 9.5(13) . . . . ?
C69 C70 C76 C75 -176.4(8) . . . . ?
C69 C70 C71 C73 178.9(10) . . . . ?
C69 C70 C71 C72 -0.2(14) . . . . ?
C69 C68 C67 C65 179.7(8) . . . . ?
C69 C68 C67 C72 -1.2(13) . . . . ?
O63 C61 C59 C60 -174.0(9) . . . . ?
O63 C61 C59 C58 6.2(14) . . . . ?
C54 C55 C57 C58 -2.5(15) . . . . ?
C54 C53 C52 C51 -2.7(14) . . . . ?
C51 C56 C55 C54 0.5(15) . . . . ?
C51 C56 C55 C57 179.4(10) . . . . ?
C51 C49 O4 Zn3 179.2(6) . . . . ?
O48 C49 O4 Zn3 -1.6(14) . . . . ?
C70 C69 C68 C67 3.5(13) . . . . ?
C74 C75 C76 C70 -4.3(14) . . . . ?
C74 C73 C71 C70 -1(2) . . . . ?
C74 C73 C71 C72 178.2(12) . . . . ?
C75 C74 C73 C71 -1(2) . . . . ?
C56 C51 C49 O48 -4.9(14) . . . . ?
C56 C51 C49 O4 174.4(9) . . . . ?
C56 C51 C52 C53 3.6(15) . . . . ?
C56 C55 C57 C58 178.6(9) . . . . ?
C73 C74 C75 C77 176.2(11) . . . . ?
C73 C74 C75 C76 3.3(17) . . . . ?
C61 C59 C60 C54 175.2(9) . . . . ?
C61 C59 C58 C57 -176.6(9) . . . . ?
C55 C54 C60 C59 2.7(15) . . . . ?
C55 C54 C53 C52 0.9(15) . . . . ?
C55 C57 C58 C59 0.1(15) . . . . ?
C76 C70 C71 C73 -0.2(15) . . . . ?
C76 C70 C71 C72 -179.3(9) . . . . ?
C65 C67 C72 C71 177.5(8) . . . . ?
C60 C54 C55 C56 -179.8(9) . . . . ?
C60 C54 C55 C57 1.2(14) . . . . ?
C60 C54 C53 C52 -178.9(9) . . . . ?
C60 C59 C58 C57 3.6(15) . . . . ?
C53 C54 C55 C56 0.4(14) . . . . ?
C53 C54 C55 C57 -178.6(9) . . . . ?
C53 C54 C60 C59 -177.5(10) . . . . ?
C68 C69 C70 C76 176.4(8) . . . . ?
C68 C69 C70 C71 -2.7(13) . . . . ?
C68 C67 C72 C71 -1.7(14) . . . . ?
C49 C51 C56 C55 178.8(9) . . . . ?
C49 C51 C52 C53 -177.7(8) . . . . ?
C67 C72 C71 C70 2.3(14) . . . . ?
C67 C72 C71 C73 -176.8(11) . . . . ?
C52 C51 C56 C55 -2.5(16) . . . . ?
C52 C51 C49 O48 176.4(8) . . . . ?
C52 C51 C49 O4 -4.4(13) . . . . ?
C58 C59 C60 C54 -5.0(15) . . . . ?
C71 C70 C76 C75 2.7(13) . . . . ?
C21A N16B C17A C18A 0.0 . . . . ?
C21A N16B C17A N16A 95(8) . . . . ?
C21A N16B C17A C18B -11.0(11) . . . . ?
C21A N16B C21B C20A -50.4(13) . . . . ?
C21A N16B C21B C20B -73(2) . . . . ?
C21A N16B C21B N16A -167(7) . . . . ?
C21A N16B C17B C18A 29(3) . . . . ?
C21A N16B C17B N16A 102(7) . . . . ?
C21A N16B C17B C18B 13.4(17) . . . . ?
C21A C20A C19B C18A 21(2) . . . . ?
C21A C20A C19B C15 166.0(11) . . . . ?
C21A C20A C19B C20B -78(2) . . . . ?
C21A C20A C19B C18B 34.1(16) . . . . ?
C21A C20A C20B C19A 120.08(16) . . . . ?
C21A C20A C20B C19B 124.2(9) . . . . ?
C21A C20A C20B C21B 3.9(9) . . . . ?
C21A C20A C21B N16B 59.1(16) . . . . ?
C21A C20A C21B C20B -171(2) . . . . ?
C21A C20A C21B N16A 67(2) . . . . ?
C21A C20B C21B N16B 66.6(17) . . . . ?
C21A C20B C21B C20A 7.7(18) . . . . ?
C21A C20B C21B N16A 75.9(17) . . . . ?
C21A C21B N16A C17A 93(3) . . . . ?
C21A C21B N16A C17B 78.3(19) . . . . ?
C21A C21B N16A Zn1 -104(2) . . . . ?
C21A N16A C17B N16B -66(7) . . . . ?
C21A N16A C17B C18A 46.1(18) . . . . ?
C21A N16A C17B C18B 29.9(9) . . . . ?
N16B C21A C20A C19A 0.0 . . . . ?
N16B C21A C20A C19B -11.9(13) . . . . ?
N16B C21A C20A C20B -87.6(17) . . . . ?
N16B C21A C20A C21B -79.8(19) . . . . ?
N16B C21A C20B C19A 55.1(14) . . . . ?
N16B C21A C20B C20A 107.2(15) . . . . ?
N16B C21A C20B C19B 52.0(12) . . . . ?
N16B C21A C20B C21B -64.5(19) . . . . ?
N16B C21A C21B C20A 119.6(4) . . . . ?
N16B C21A C21B C20B 123.5(8) . . . . ?
N16B C21A C21B N16A 1.9(10) . . . . ?
N16B C21A N16A C17A 90(8) . . . . ?
N16B C21A N16A C21B -166(7) . . . . ?
N16B C21A N16A C17B 79(8) . . . . ?
N16B C21A N16A Zn1 -72(8) . . . . ?
N16B C17A C18A C19A 0.0 . . . . ?
N16B C17A C18A C19B 9.7(11) . . . . ?
N16B C17A C18A C17B -73(4) . . . . ?
N16B C17A N16A C21A -71(7) . . . . ?
N16B C17A N16A C21B -104(8) . . . . ?
N16B C17A N16A C17B -19(12) . . . . ?
N16B C17A N16A Zn1 93(8) . . . . ?
N16B C17A C18B C19A 27(3) . . . . ?
N16B C17A C18B C19B 34.6(16) . . . . ?
N16B C17A C18B C17B -70(4) . . . . ?
N16B C21B N16A C21A 13(7) . . . . ?
N16B C21B N16A C17A 106(9) . . . . ?
N16B C21B N16A C17B 91(8) . . . . ?
N16B C21B N16A Zn1 -92(8) . . . . ?
N16B C17B C18B C17A 92(5) . . . . ?
N16B C17B C18B C19A 1(2) . . . . ?
N16B C17B C18B C19B 9.6(12) . . . . ?
C17A N16B C21B C21A 105.9(16) . . . . ?
C17A N16B C21B C20A 55.4(13) . . . . ?
C17A N16B C21B C20B 32.7(16) . . . . ?
C17A N16B C21B N16A -61(8) . . . . ?
C17A N16B C17B C18A -90(5) . . . . ?
C17A N16B C17B N16A -18(11) . . . . ?
C17A N16B C17B C18B -106(5) . . . . ?
C17A C18A C19A C20A 0.0 . . . . ?
C17A C18A C19A C15 -177.7(13) . . . . ?
C17A C18A C19A C20B 29.5(9) . . . . ?
C17A C18A C19A C18B -88(6) . . . . ?
C17A C18A C19B C20A -20(2) . . . . ?
C17A C18A C19B C15 -170.0(8) . . . . ?
C17A C18A C19B C20B 13.7(17) . . . . ?
C17A C18A C19B C18B -94(5) . . . . ?
C17A C18A C17B N16B 84(5) . . . . ?
C17A C18A C17B N16A 75(4) . . . . ?
C17A C18A C17B C18B 164(4) . . . . ?
C17A N16A C17B N16B 162(11) . . . . ?
C17A N16A C17B C18A -86(5) . . . . ?
C17A N16A C17B C18B -102(6) . . . . ?
C18A C17A N16A C21A 18(2) . . . . ?
C18A C17A N16A C21B -15(2) . . . . ?
C18A C17A N16A C17B 71(5) . . . . ?
C18A C17A N16A Zn1 -177.9(5) . . . . ?
C18A C17A C18B C19A -102(5) . . . . ?
C18A C17A C18B C19B -94(4) . . . . ?
C18A C17A C18B C17B 161(5) . . . . ?
C18A C19A C20A C21A 0.0 . . . . ?
C18A C19A C20A C19B 107(7) . . . . ?
C18A C19A C20A C20B 84(2) . . . . ?
C18A C19A C20A C21B 27.4(9) . . . . ?
C18A C19A C15 N23B -32.2(19) . . . . ?
C18A C19A C15 O24B 179.1(17) . . . . ?
C18A C19A C15 C19B -119(6) . . . . ?
C18A C19A C15 N23A -177(4) . . . . ?
C18A C19A C15 O24A -3(2) . . . . ?
C18A C19A C20B C21A -54.3(13) . . . . ?
C18A C19A C20B C20A -109.6(18) . . . . ?
C18A C19A C20B C19B 102(9) . . . . ?
C18A C19A C20B C21B -27.7(14) . . . . ?
C18A C19A C18B C17A 71(5) . . . . ?
C18A C19A C18B C19B 17(12) . . . . ?
C18A C19A C18B C17B 85(6) . . . . ?
C18A C19B C20B C21A -42.3(16) . . . . ?
C18A C19B C20B C19A -66(8) . . . . ?
C18A C19B C20B C20A -97(3) . . . . ?
C18A C19B C20B C21B -13.5(12) . . . . ?
C18A C19B C18B C17A 66(5) . . . . ?
C18A C19B C18B C19A -163(11) . . . . ?
C18A C19B C18B C17B 79(5) . . . . ?
C18A C17B C18B C17A -17(4) . . . . ?
C18A C17B C18B C19A -108(5) . . . . ?
C18A C17B C18B C19B -99(4) . . . . ?
C19A C18A C19B C20A 87(6) . . . . ?
C19A C18A C19B C15 -62(5) . . . . ?
C19A C18A C19B C20B 121(6) . . . . ?
C19A C18A C19B C18B 14(10) . . . . ?
C19A C18A C17B N16B -30(3) . . . . ?
C19A C18A C17B N16A -39.0(18) . . . . ?
C19A C18A C17B C18B 50(3) . . . . ?
C19A C20A C19B C18A -58(6) . . . . ?
C19A C20A C19B C15 87(6) . . . . ?
C19A C20A C19B C20B -157(5) . . . . ?
C19A C20A C19B C18B -45(6) . . . . ?
C19A C20A C20B C21A -120.08(16) . . . . ?
C19A C20A C20B C19B 4.1(10) . . . . ?
C19A C20A C20B C21B -116.2(10) . . . . ?
C19A C20A C21B C21A -112.5(16) . . . . ?
C19A C20A C21B N16B -53.5(13) . . . . ?
C19A C20A C21B C20B 76.4(18) . . . . ?
C19A C20A C21B N16A -45.8(11) . . . . ?
C19A C15 O24B C25A 175(3) . . . . ?
C19A C15 C19B C18A 48(5) . . . . ?
C19A C15 C19B C20A -99(6) . . . . ?
C19A C15 C19B C20B -136(6) . . . . ?
C19A C15 C19B C18B 35(6) . . . . ?
C19A C15 N23A C25A -179(4) . . . . ?
C19A C15 O24A N23B -82(5) . . . . ?
C19A C15 O24A C25B -143(2) . . . . ?
C19A C20B C21B C21A -69(2) . . . . ?
C19A C20B C21B N16B -2.9(18) . . . . ?
C19A C20B C21B C20A -61.8(14) . . . . ?
C19A C20B C21B N16A 6.4(11) . . . . ?
C20A C21A N16B C17A 0.0 . . . . ?
C20A C21A N16B C21B 89.6(19) . . . . ?
C20A C21A N16B C17B -13.0(12) . . . . ?
C20A C21A N16B Zn1 172.0(11) . . . . ?
C20A C21A C20B C19A -52.1(12) . . . . ?
C20A C21A C20B C19B -55.2(16) . . . . ?
C20A C21A C20B C21B -171.7(18) . . . . ?
C20A C21A C21B N16B -119.6(4) . . . . ?
C20A C21A C21B C20B 3.9(9) . . . . ?
C20A C21A C21B N16A -117.7(10) . . . . ?
C20A C21A N16A C17A -18(2) . . . . ?
C20A C21A N16A C21B 86(2) . . . . ?
C20A C21A N16A C17B -28.9(15) . . . . ?
C20A C21A N16A Zn1 179.9(6) . . . . ?
C20A C19A C15 N23B 150.1(15) . . . . ?
C20A C19A C15 O24B 1(2) . . . . ?
C20A C19A C15 C19B 63(6) . . . . ?
C20A C19A C15 N23A 6(4) . . . . ?
C20A C19A C15 O24A 179.0(14) . . . . ?
C20A C19A C20B C21A 55.3(14) . . . . ?
C20A C19A C20B C19B -148(8) . . . . ?
C20A C19A C20B C21B 82(2) . . . . ?
C20A C19A C18B C17A -28(3) . . . . ?
C20A C19A C18B C19B -82(7) . . . . ?
C20A C19A C18B C17B -15(2) . . . . ?
C20A C19B C20B C21A 54.4(16) . . . . ?
C20A C19B C20B C19A 30(7) . . . . ?
C20A C19B C20B C21B 83(2) . . . . ?
C20A C19B C18B C17A -45.5(16) . . . . ?
C20A C19B C18B C19A 85(7) . . . . ?
C20A C19B C18B C17B -32.7(10) . . . . ?
C20A C20B C21B C21A -7.7(18) . . . . ?
C20A C20B C21B N16B 59(2) . . . . ?
C20A C20B C21B N16A 68.2(16) . . . . ?
C20A C21B N16A C21A -53.0(15) . . . . ?
C20A C21B N16A C17A 40.4(17) . . . . ?
C20A C21B N16A C17B 25.3(8) . . . . ?
C20A C21B N16A Zn1 -157.5(10) . . . . ?
C83 N82 C81 O80 7.3(18) . . . . ?
N23B C15 O24B C25A 27(5) . . . . ?
N23B C15 C19B C18A -49(2) . . . . ?
N23B C15 C19B C20A 164.5(18) . . . . ?
N23B C15 C19B C20B 126.6(16) . . . . ?
N23B C15 C19B C18B -61.4(17) . . . . ?
N23B C15 N23A C25A 43(6) . . . . ?
N23B C15 O24A C25B -62(4) . . . . ?
N23B C25B C26B C27B 175(2) . . . . ?
N23B C25B O24A C15 75(4) . . . . ?
C15 C19A C20A C21A 177.6(13) . . . . ?
C15 C19A C20A C19B -75(6) . . . . ?
C15 C19A C20A C20B -98(2) . . . . ?
C15 C19A C20A C21B -154.9(14) . . . . ?
C15 C19A C20B C21A 153.4(13) . . . . ?
C15 C19A C20B C20A 98(2) . . . . ?
C15 C19A C20B C19B -50(8) . . . . ?
C15 C19A C20B C21B -180.0(9) . . . . ?
C15 C19A C18B C17A 168.1(14) . . . . ?
C15 C19A C18B C19B 114(8) . . . . ?
C15 C19A C18B C17B -178.3(9) . . . . ?
C15 N23B C25B C30B -8(3) . . . . ?
C15 N23B C25B C26B 176.9(18) . . . . ?
C15 N23B C25B O24A -53(3) . . . . ?
C15 N23B O24A C25B 129.6(16) . . . . ?
C15 O24B C25A N23A -160(16) . . . . ?
C15 O24B C25A C30A -8(5) . . . . ?
C15 O24B C25A C26A 155(3) . . . . ?
C15 C19B C20B C21A 142.4(16) . . . . ?
C15 C19B C20B C19A 118(9) . . . . ?
C15 C19B C20B C20A 88(2) . . . . ?
C15 C19B C20B C21B 171.1(16) . . . . ?
C15 C19B C18B C17A 174.0(16) . . . . ?
C15 C19B C18B C19A -56(7) . . . . ?
C15 C19B C18B C17B -173.2(12) . . . . ?
C15 N23A C25A O24B 12(9) . . . . ?
C15 N23A C25A C30A -21(7) . . . . ?
C15 N23A C25A C26A 152(4) . . . . ?
O24B C15 C19B C18A 171.2(18) . . . . ?
O24B C15 C19B C20A 25(3) . . . . ?
O24B C15 C19B C20B -13(2) . . . . ?
O24B C15 C19B C18B 158.7(16) . . . . ?
O24B C15 N23A C25A -12(10) . . . . ?
O24B C15 O24A N23B 96(5) . . . . ?
O24B C15 O24A C25B 34(3) . . . . ?
O24B C25A C30A C29B 77(5) . . . . ?
O24B C25A C30A C30B 31(3) . . . . ?
O24B C25A C30A C29A 164(3) . . . . ?
O24B C25A C26A C27A -162(3) . . . . ?
C84 N82 C81 O80 177.2(11) . . . . ?
C28B C29B C30B C25B 4.1 . . . . ?
C28B C29B C30B C30A 131(2) . . . . ?
C28B C29B C30B C29A 146.0(15) . . . . ?
C28B C29B C31B C32B -0.5(11) . . . . ?
C28B C29B C31B O47B -177.3(8) . . . . ?
C28B C29B C31B C31A -56(2) . . . . ?
C28B C29B C31B O47A -15.5(16) . . . . ?
C28B C29B C31B C32A -77(3) . . . . ?
C28B C29B C31B C29A -138.1(16) . . . . ?
C28B C29B C31A C32B 51.6(17) . . . . ?
C28B C29B C31A O47B 151.7(13) . . . . ?
C28B C29B C31A C31B 128(2) . . . . ?
C28B C29B C31A O47A 6.0(13) . . . . ?
C28B C29B C31A C32A 157(3) . . . . ?
C28B C29B C31A C29A -155.2(15) . . . . ?
C28B C29B O47A C32B 138(4) . . . . ?
C28B C29B O47A C37B 58(3) . . . . ?
C28B C29B O47A C31B 158(2) . . . . ?
C28B C29B O47A C31A -171(2) . . . . ?
C28B C29B C30A C30B -80(3) . . . . ?
C28B C29B C30A C25A -141(4) . . . . ?
C28B C29B C30A C29A 121(2) . . . . ?
C28B C29B C29A C30B -130.8(15) . . . . ?
C28B C29B C29A O47B 101(2) . . . . ?
C28B C29B C29A C31B 82(2) . . . . ?
C28B C29B C29A C31A 41(2) . . . . ?
C28B C29B C29A C30A -117.7(19) . . . . ?
C28B C29B C29A C28A 114(4) . . . . ?
C28B C37B C36B C35B -173.6(16) . . . . ?
C28B C37B O47A C29B -52(2) . . . . ?
C28B C37B O47A C32B -152(3) . . . . ?
C28B C37B O47A C31B -123(4) . . . . ?
C28B C37B O47A C31A -152(5) . . . . ?
C29B C28B C27B C26B 1.8 . . . . ?
C29B C28B C37B C32B 10.0(13) . . . . ?
C29B C28B C37B C36B -175.7(9) . . . . ?
C29B C28B C37B O47A 36(3) . . . . ?
C29B C28B O47A C32B -99(4) . . . . ?
C29B C28B O47A C37B -144(2) . . . . ?
C29B C28B O47A C31B -21.6(19) . . . . ?
C29B C28B O47A C31A 11(2) . . . . ?
C29B C30B C25B N23B -177(2) . . . . ?
C29B C30B C25B C26B -2.1 . . . . ?
C29B C30B C25B O24A -157.9(18) . . . . ?
C29B C30B C30A C25A 158.5(19) . . . . ?
C29B C30B C30A C29A 18.2(15) . . . . ?
C29B C31B C31A C32B 113.2(15) . . . . ?
C29B C31B C31A O47B -124(3) . . . . ?
C29B C31B C31A O47A 62(2) . . . . ?
C29B C31B C31A C32A -164.6(16) . . . . ?
C29B C31B C31A C29A -68.6(14) . . . . ?
C29B C31B O47A C28B 24(2) . . . . ?
C29B C31B O47A C32B 159(2) . . . . ?
C29B C31B O47A C37B 128(3) . . . . ?
C29B C31B O47A C31A -97(3) . . . . ?
C29B C31B C32A C32B 86(2) . . . . ?
C29B C31B C32A O47B -127(3) . . . . ?
C29B C31B C32A C31A 20(2) . . . . ?
C29B C31B C32A C37A -99(2) . . . . ?
C29B C31B C32A C33A 113(2) . . . . ?
C29B C31B C29A C30B -19.6(7) . . . . ?
C29B C31B C29A O47B -150.7(15) . . . . ?
C29B C31B C29A C31A 70(2) . . . . ?
C29B C31B C29A C30A -24.4(18) . . . . ?
C29B C31B C29A C28A -167.1(17) . . . . ?
C29B C31A O47A C28B -11(3) . . . . ?
C29B C31A O47A C32B 130(3) . . . . ?
C29B C31A O47A C37B 130(5) . . . . ?
C29B C31A O47A C31B 67(3) . . . . ?
C29B C31A C32A C32B -114(4) . . . . ?
C29B C31A C32A O47B -7(3) . . . . ?
C29B C31A C32A C31B -30(3) . . . . ?
C29B C31A C32A C37A 41(3) . . . . ?
C29B C31A C32A C33A -144(3) . . . . ?
C29B C31A C29A C30B 4.9(9) . . . . ?
C29B C31A C29A O47B -112(2) . . . . ?
C29B C31A C29A C31B -85(2) . . . . ?
C29B C31A C29A C30A 24(2) . . . . ?
C29B C31A C29A C28A -154(2) . . . . ?
C29B C30A C29A C30B 13.3(11) . . . . ?
C29B C30A C29A O47B 75(2) . . . . ?
C29B C30A C29A C31B 21.3(16) . . . . ?
C29B C30A C29A C31A -20.0(17) . . . . ?
C29B C30A C29A C28A 158(2) . . . . ?
C29B C29A C28A O47B -15(4) . . . . ?
C29B C29A C28A C37A -63(4) . . . . ?
C29B C29A C28A C27A 119(4) . . . . ?
C30B C29B C31B C32B -177.0(13) . . . . ?
C30B C29B C31B O47B 6.2(12) . . . . ?
C30B C29B C31B C31A 128(2) . . . . ?
C30B C29B C31B O47A 168(2) . . . . ?
C30B C29B C31B C32A 106(3) . . . . ?
C30B C29B C31B C29A 45.4(17) . . . . ?
C30B C29B C31A C32B -166.5(17) . . . . ?
C30B C29B C31A O47B -66(3) . . . . ?
C30B C29B C31A C31B -90(3) . . . . ?
C30B C29B C31A O47A 148(3) . . . . ?
C30B C29B C31A C32A -61(4) . . . . ?
C30B C29B C31A C29A -13(2) . . . . ?
C30B C29B O47A C28B 46(5) . . . . ?
C30B C29B O47A C32B -175(3) . . . . ?
C30B C29B O47A C37B 104(5) . . . . ?
C30B C29B O47A C31B -156(4) . . . . ?
C30B C29B O47A C31A -125(4) . . . . ?
C30B C29B C30A C25A -61(4) . . . . ?
C30B C29B C30A C29A -159.3(18) . . . . ?
C30B C29B C29A O47B -128.6(15) . . . . ?
C30B C29B C29A C31B -147.0(13) . . . . ?
C30B C29B C29A C31A 172.0(15) . . . . ?
C30B C29B C29A C30A 13.1(12) . . . . ?
C30B C29B C29A C28A -115(4) . . . . ?
C30B C25B C26B C27B -0.1 . . . . ?
C30B C25B O24A N23B -145(4) . . . . ?
C30B C25B O24A C15 -70(2) . . . . ?
C30B C30A C29A C29B -13.3(11) . . . . ?
C30B C30A C29A O47B 62(3) . . . . ?
C30B C30A C29A C31B 8(2) . . . . ?
C30B C30A C29A C31A -33(2) . . . . ?
C30B C30A C29A C28A 145(3) . . . . ?
C30B C29A C28A O47B -96(3) . . . . ?
C30B C29A C28A C37A -144(3) . . . . ?
C30B C29A C28A C27A 38(2) . . . . ?
C25B N23B C15 C19A 178(2) . . . . ?
C25B N23B C15 O24B -32(3) . . . . ?
C25B N23B C15 C19B -172(2) . . . . ?
C25B N23B C15 N23A -46(4) . . . . ?
C25B N23B C15 O24A 66(4) . . . . ?
C25B N23B O24A C15 -129.6(16) . . . . ?
C25B C30B C30A C29B 133.5(12) . . . . ?
C25B C30B C30A C25A -68(2) . . . . ?
C25B C30B C30A C29A 151.7(12) . . . . ?
C25B C26B C27B C28B 0.0 . . . . ?
C26B C25B O24A N23B 61(4) . . . . ?
C26B C25B O24A C15 136(2) . . . . ?
C27B C28B C29B C30B -3.9 . . . . ?
C27B C28B C29B C31B 179.2(9) . . . . ?
C27B C28B C29B C31A 150.6(15) . . . . ?
C27B C28B C29B O47A 157(3) . . . . ?
C27B C28B C29B C30A 42.6(19) . . . . ?
C27B C28B C29B C29A 116(2) . . . . ?
C27B C28B C37B C32B -176.1(11) . . . . ?
C27B C28B C37B C36B -2(2) . . . . ?
C27B C28B C37B O47A -150(3) . . . . ?
C27B C28B O47A C29B -109(4) . . . . ?
C27B C28B O47A C32B 151(3) . . . . ?
C27B C28B O47A C37B 107(5) . . . . ?
C27B C28B O47A C31B -131(4) . . . . ?
C27B C28B O47A C31A -98(5) . . . . ?
C33B C32B C37B C28B 175.2(12) . . . . ?
C33B C32B C37B C36B 0.0 . . . . ?
C33B C32B C37B O47A 154(2) . . . . ?
C33B C32B C31B C29B -179.2(8) . . . . ?
C33B C32B C31B O47B -2.4(12) . . . . ?
C33B C32B C31B C31A -122(2) . . . . ?
C33B C32B C31B O47A -162.2(19) . . . . ?
C33B C32B C31B C32A -44.0(13) . . . . ?
C33B C32B C31B C29A -119(2) . . . . ?
C33B C32B C31A C29B 160.6(13) . . . . ?
C33B C32B C31A O47B 62(2) . . . . ?
C33B C32B C31A C31B 85(2) . . . . ?
C33B C32B C31A O47A -149(2) . . . . ?
C33B C32B C31A C32A 11.9(18) . . . . ?
C33B C32B C31A C29A 81(5) . . . . ?
C33B C32B O47A C28B -118(5) . . . . ?
C33B C32B O47A C29B 158(3) . . . . ?
C33B C32B O47A C37B -70(4) . . . . ?
C33B C32B O47A C31B 140(4) . . . . ?
C33B C32B O47A C31A 110(4) . . . . ?
C33B C34B N38B C39B -17.6(12) . . . . ?
C33B C33A C34A C35A 136(2) . . . . ?
C33B C33A C34A N38A -28(2) . . . . ?
C32B C33B C34B C35B 0.0 . . . . ?
C32B C33B C34B N38B -179.3(4) . . . . ?
C32B C33B C33A C32A -19.6(8) . . . . ?
C32B C33B C33A C34A -162.5(16) . . . . ?
C32B C37B C36B C35B 0.0 . . . . ?
C32B C37B O47A C28B 152(3) . . . . ?
C32B C37B O47A C29B 100(3) . . . . ?
C32B C37B O47A C31B 28.8(15) . . . . ?
C32B C37B O47A C31A 0(2) . . . . ?
C32B C31B C31A C29B -113.2(15) . . . . ?
C32B C31B C31A O47B 123(3) . . . . ?
C32B C31B C31A O47A -51(2) . . . . ?
C32B C31B C31A C32A 82.3(16) . . . . ?
C32B C31B C31A C29A 178.3(17) . . . . ?
C32B C31B O47A C28B -135(4) . . . . ?
C32B C31B O47A C29B -159(2) . . . . ?
C32B C31B O47A C37B -31.4(17) . . . . ?
C32B C31B O47A C31A 104(3) . . . . ?
C32B C31B C32A O47B 147.6(17) . . . . ?
C32B C31B C32A C31A -65.4(19) . . . . ?
C32B C31B C32A C37A 174.9(12) . . . . ?
C32B C31B C32A C33A 27.6(17) . . . . ?
C32B C31B C29A C29B -73(3) . . . . ?
C32B C31B C29A C30B -92(2) . . . . ?
C32B C31B C29A O47B 137(3) . . . . ?
C32B C31B C29A C31A -2(2) . . . . ?
C32B C31B C29A C30A -97(3) . . . . ?
C32B C31B C29A C28A 120(2) . . . . ?
C32B C31A O47A C28B -141(5) . . . . ?
C32B C31A O47A C29B -130(3) . . . . ?
C32B C31A O47A C37B 0(2) . . . . ?
C32B C31A O47A C31B -63(3) . . . . ?
C32B C31A C32A O47B 107.2(19) . . . . ?
C32B C31A C32A C31B 84(2) . . . . ?
C32B C31A C32A C37A 155.4(15) . . . . ?
C32B C31A C32A C33A -30.1(15) . . . . ?
C32B C31A C29A C29B 89(5) . . . . ?
C32B C31A C29A C30B 94(5) . . . . ?
C32B C31A C29A O47B -23(5) . . . . ?
C32B C31A C29A C31B 4(4) . . . . ?
C32B C31A C29A C30A 114(5) . . . . ?
C32B C31A C29A C28A -64(5) . . . . ?
C32B C32A C33A C33B 13.9(5) . . . . ?
C32B C32A C33A C34A 164.1(12) . . . . ?
C37B C28B C29B C30B 171.3(16) . . . . ?
C37B C28B C29B C31B -5.6(14) . . . . ?
C37B C28B C29B C31A -34.3(14) . . . . ?
C37B C28B C29B O47A -28(2) . . . . ?
C37B C28B C29B C30A -142(2) . . . . ?
C37B C28B C29B C29A -69(2) . . . . ?
C37B C28B C27B C26B -172(2) . . . . ?
C37B C28B O47A C29B 144(2) . . . . ?
C37B C28B O47A C32B 44(3) . . . . ?
C37B C28B O47A C31B 122(4) . . . . ?
C37B C28B O47A C31A 154(4) . . . . ?
C37B C32B C31B C29B 7.5(10) . . . . ?
C37B C32B C31B O47B -175.7(7) . . . . ?
C37B C32B C31B C31A 65(2) . . . . ?
C37B C32B C31B O47A 24.5(17) . . . . ?
C37B C32B C31B C32A 142.7(11) . . . . ?
C37B C32B C31B C29A 67(2) . . . . ?
C37B C32B C31A C29B -50.6(17) . . . . ?
C37B C32B C31A O47B -149.5(11) . . . . ?
C37B C32B C31A C31B -125.8(19) . . . . ?
C37B C32B C31A O47A 0.0(13) . . . . ?
C37B C32B C31A C32A 160.7(9) . . . . ?
C37B C32B C31A C29A -130(5) . . . . ?
C37B C32B O47A C28B -49(3) . . . . ?
C37B C32B O47A C29B -132(3) . . . . ?
C37B C32B O47A C31B -150.8(19) . . . . ?
C37B C32B O47A C31A -180.0(18) . . . . ?
C37B C36B C35B C34B 0.0 . . . . ?
C36B C37B O47A C28B -103(5) . . . . ?
C36B C37B O47A C29B -156(3) . . . . ?
C36B C37B O47A C32B 105(4) . . . . ?
C36B C37B O47A C31B 133(4) . . . . ?
C36B C37B O47A C31A 105(5) . . . . ?
C36B C35B C34B C33B 0.0 . . . . ?
C36B C35B C34B N38B 179.4(3) . . . . ?
C35B C34B N38B C39B 163.1(12) . . . . ?
C34B C33B C32B C37B 0.0 . . . . ?
C34B C33B C32B C31B -173.2(11) . . . . ?
C34B C33B C32B C31A 143.9(19) . . . . ?
C34B C33B C32B O47A 54(4) . . . . ?
C34B C33B C32B C32A 153.4(10) . . . . ?
C34B C33B C33A C32A -155.1(11) . . . . ?
C34B C33B C33A C34A 62(2) . . . . ?
C34B N38B C39B C41B 167.9(9) . . . . ?
C34B N38B C39B O40B -16(3) . . . . ?
C34B N38B C39B C39A 88.8(17) . . . . ?
O47B C31B C31A C29B 124(3) . . . . ?
O47B C31B C31A C32B -123(3) . . . . ?
O47B C31B C31A O47A -174(3) . . . . ?
O47B C31B C31A C32A -41(3) . . . . ?
O47B C31B C31A C29A 55(3) . . . . ?
O47B C31B O47A C28B 139(8) . . . . ?
O47B C31B O47A C29B 114(9) . . . . ?
O47B C31B O47A C32B -87(9) . . . . ?
O47B C31B O47A C37B -118(9) . . . . ?
O47B C31B O47A C31A 17(8) . . . . ?
O47B C31B C32A C32B -147.6(17) . . . . ?
O47B C31B C32A C31A 147(2) . . . . ?
O47B C31B C32A C37A 27.3(16) . . . . ?
O47B C31B C32A C33A -120(2) . . . . ?
O47B C31B C29A C29B 150.7(15) . . . . ?
O47B C31B C29A C30B 131.1(17) . . . . ?
O47B C31B C29A C31A -139(2) . . . . ?
O47B C31B C29A C30A 126(2) . . . . ?
O47B C31B C29A C28A -16.4(15) . . . . ?
O47B C31A O47A C28B -83(5) . . . . ?
O47B C31A O47A C29B -72(3) . . . . ?
O47B C31A O47A C32B 58(3) . . . . ?
O47B C31A O47A C37B 58(5) . . . . ?
O47B C31A O47A C31B -5(2) . . . . ?
O47B C31A C32A C32B -107.2(19) . . . . ?
O47B C31A C32A C31B -22.9(18) . . . . ?
O47B C31A C32A C37A 48.2(14) . . . . ?
O47B C31A C32A C33A -137.4(14) . . . . ?
O47B C31A C29A C29B 112(2) . . . . ?
O47B C31A C29A C30B 117(2) . . . . ?
O47B C31A C29A C31B 27.0(17) . . . . ?
O47B C31A C29A C30A 137(2) . . . . ?
O47B C31A C29A C28A -41.3(17) . . . . ?
O47B C37A C32A C32B -12(3) . . . . ?
O47B C37A C32A C31B -20.9(12) . . . . ?
O47B C37A C32A C31A -54.2(14) . . . . ?
O47B C37A C32A C33A 131.1(13) . . . . ?
O47B C37A C28A C29A 53.5(16) . . . . ?
O47B C37A C28A C27A -129(3) . . . . ?
O47B C32A C33A C33B -70(2) . . . . ?
O47B C32A C33A C34A 80(2) . . . . ?
O47B C29A C28A C37A -47.5(15) . . . . ?
O47B C29A C28A C27A 135(2) . . . . ?
O47B C28A C27A C26A 92(2) . . . . ?
C31B C29B C30B C25B -179.8(11) . . . . ?
C31B C29B C30B C30A -52(2) . . . . ?
C31B C29B C30B C29A -37.8(15) . . . . ?
C31B C29B C31A C32B -77(2) . . . . ?
C31B C29B C31A O47B 23.3(14) . . . . ?
C31B C29B C31A O47A -122(2) . . . . ?
C31B C29B C31A C32A 29(2) . . . . ?
C31B C29B C31A C29A 76(2) . . . . ?
C31B C29B O47A C28B -158(2) . . . . ?
C31B C29B O47A C32B -19.4(17) . . . . ?
C31B C29B O47A C37B -100(3) . . . . ?
C31B C29B O47A C31A 31.3(10) . . . . ?
C31B C29B C30A C30B 142.0(15) . . . . ?
C31B C29B C30A C25A 81(4) . . . . ?
C31B C29B C30A C29A -17.4(13) . . . . ?
C31B C29B C29A C30B 147.0(13) . . . . ?
C31B C29B C29A O47B 18.3(10) . . . . ?
C31B C29B C29A C31A -41.1(14) . . . . ?
C31B C29B C29A C30A 160.0(15) . . . . ?
C31B C29B C29A C28A 32(4) . . . . ?
C31B C32B C37B C28B -11.4(11) . . . . ?
C31B C32B C37B C36B 173.4(11) . . . . ?
C31B C32B C37B O47A -32(2) . . . . ?
C31B C32B C31A C29B 75(2) . . . . ?
C31B C32B C31A O47B -23.7(14) . . . . ?
C31B C32B C31A O47A 126(2) . . . . ?
C31B C32B C31A C32A -74(2) . . . . ?
C31B C32B C31A C29A -4(4) . . . . ?
C31B C32B O47A C28B 102(4) . . . . ?
C31B C32B O47A C29B 18.8(16) . . . . ?
C31B C32B O47A C37B 150.8(19) . . . . ?
C31B C32B O47A C31A -29.2(11) . . . . ?
C31B O47B C37A C36A 139(2) . . . . ?
C31B O47B C37A C32A 32(2) . . . . ?
C31B O47B C37A C28A -95(3) . . . . ?
C31B O47B C32A C32B 25.3(13) . . . . ?
C31B O47B C32A C31A -18.8(14) . . . . ?
C31B O47B C32A C37A -149.4(19) . . . . ?
C31B O47B C32A C33A 105(3) . . . . ?
C31B O47B C29A C29B -24.4(12) . . . . ?
C31B O47B C29A C30B -56.6(15) . . . . ?
C31B O47B C29A C31A 23.1(13) . . . . ?
C31B O47B C29A C30A -93(3) . . . . ?
C31B O47B C29A C28A 161.9(17) . . . . ?
C31B O47B C28A C37A 107(2) . . . . ?
C31B O47B C28A C29A -17.2(18) . . . . ?
C31B O47B C28A C27A -130(2) . . . . ?
C31B C31A O47A C28B -78(4) . . . . ?
C31B C31A O47A C29B -67(3) . . . . ?
C31B C31A O47A C32B 63(3) . . . . ?
C31B C31A O47A C37B 63(5) . . . . ?
C31B C31A C32A C32B -84(2) . . . . ?
C31B C31A C32A O47B 22.9(18) . . . . ?
C31B C31A C32A C37A 71(2) . . . . ?
C31B C31A C32A C33A -114.5(19) . . . . ?
C31B C31A C29A C29B 85(2) . . . . ?
C31B C31A C29A C30B 90(2) . . . . ?
C31B C31A C29A O47B -27.0(17) . . . . ?
C31B C31A C29A C30A 110(3) . . . . ?
C31B C31A C29A C28A -68(2) . . . . ?
C31B C32A C33A C33B -8.0(15) . . . . ?
C31B C32A C33A C34A 142.2(17) . . . . ?
C31B C29A C28A O47B 11.7(11) . . . . ?
C31B C29A C28A C37A -35.7(18) . . . . ?
C31B C29A C28A C27A 146(2) . . . . ?
N38B C39B C39A N38A -125(5) . . . . ?
N38B C39B C39A O40A -5(3) . . . . ?
N38B C39B C39A C41A 106(3) . . . . ?
C41B C42B C43B N44B 0.0 . . . . ?
C41B C42B C43B C43A 72.5(10) . . . . ?
C41B C42B C43B N44A 26.8(11) . . . . ?
C41B C45B C41A C39A -73(3) . . . . ?
C41B C45B C41A C45A -163(6) . . . . ?
C41B C45B C41A C42A 80.3(16) . . . . ?
C41B C45B C46A N44B 3(4) . . . . ?
C41B C45B C46A C45A -104(5) . . . . ?
C41B C45B C46A N44A -33(3) . . . . ?
C41B C39B C39A N38A 128(5) . . . . ?
C41B C39B C39A O40A -112(3) . . . . ?
C41B C39B C39A C41A -1(3) . . . . ?
C41B C45A C41A C45B 15(5) . . . . ?
C41B C45A C41A C39A -80(2) . . . . ?
C41B C45A C41A C42A 83.7(12) . . . . ?
C41B C45A C46A N44B -34.2(19) . . . . ?
C41B C45A C46A C45B 56(5) . . . . ?
C41B C45A C46A N44A -62.8(11) . . . . ?
C41B C41A C42A C43A 62.7(14) . . . . ?
C42B C41B C45B C46B 0.0 . . . . ?
C42B C41B C45B C41A -101.8(10) . . . . ?
C42B C41B C45B C46A -1.1(16) . . . . ?
C42B C41B C39B N38B 28.2(17) . . . . ?
C42B C41B C39B O40B -149.4(15) . . . . ?
C42B C41B C39B C39A 120(3) . . . . ?
C42B C41B C45A C46B 30(3) . . . . ?
C42B C41B C45A C41A -90.1(16) . . . . ?
C42B C41B C45A C46A 29.4(18) . . . . ?
C42B C41B C41A C45B 116.3(5) . . . . ?
C42B C41B C41A C39A -126(3) . . . . ?
C42B C41B C41A C45A 120.0(14) . . . . ?
C42B C41B C41A C42A 0.5(16) . . . . ?
C42B C43B N44B C46B 0.0 . . . . ?
C42B C43B N44B C43A 79.6(9) . . . . ?
C42B C43B N44B N44A 75(3) . . . . ?
C42B C43B N44B C46A 0.9(14) . . . . ?
C42B C43B N44B Zn2 164.8(6) . . . . ?
C42B C43B C43A N44B -121.6(2) . . . . ?
C42B C43B C43A C42A -4.9(13) . . . . ?
C42B C43B C43A N44A -118.9(11) . . . . ?
C42B C43B N44A N44B -117(2) . . . . ?
C42B C43B N44A C46B -55.3(15) . . . . ?
C42B C43B N44A C43A 69.2(10) . . . . ?
C42B C43B N44A C46A -48.5(11) . . . . ?
C42B C43B N44A Zn2 -174.5(6) . . . . ?
C43B N44B C46B C45B 0.0 . . . . ?
C43B N44B C46B C45A 17.3(17) . . . . ?
C43B N44B C46B N44A 82(2) . . . . ?
C43B N44B N44A C46B -121.0(5) . . . . ?
C43B N44B N44A C43A 8(3) . . . . ?
C43B N44B N44A C46A -111.7(11) . . . . ?
C43B N44B N44A Zn2 121.7(12) . . . . ?
C43B N44B C46A C45B -3(4) . . . . ?
C43B N44B C46A C45A 22(2) . . . . ?
C43B N44B C46A N44A 84(2) . . . . ?
C43B C43A N44A N44B -8(3) . . . . ?
C43B C43A N44A C46B 101(2) . . . . ?
C43B C43A N44A C46A 95.1(12) . . . . ?
C43B C43A N44A Zn2 -100.7(14) . . . . ?
C43B N44A C46A N44B -59(2) . . . . ?
C43B N44A C46A C45B 58(3) . . . . ?
C43B N44A C46A C45A 76.7(12) . . . . ?
N44B C43B C43A C42A 116.6(13) . . . . ?
N44B C43B C43A N44A 2.7(11) . . . . ?
N44B C43B N44A C46B 62(2) . . . . ?
N44B C43B N44A C43A -174(3) . . . . ?
N44B C43B N44A C46A 68(3) . . . . ?
N44B C43B N44A Zn2 -58(2) . . . . ?
N44B C46B C45B C41B 0.0 . . . . ?
N44B C46B C45B C41A 64.8(13) . . . . ?
N44B C46B C45B C46A 10(16) . . . . ?
N44B C46B C45A C41B -30(2) . . . . ?
N44B C46B C45A C41A 36(3) . . . . ?
N44B C46B C45A C46A -20(11) . . . . ?
N44B C46B N44A C43B -55.3(17) . . . . ?
N44B C46B N44A C43A -137(3) . . . . ?
N44B C46B N44A C46A -101(9) . . . . ?
N44B C46B N44A Zn2 62.9(18) . . . . ?
N44B C43A N44A C43B 8(3) . . . . ?
N44B C43A N44A C46B 109(5) . . . . ?
N44B C43A N44A C46A 103(4) . . . . ?
N44B C43A N44A Zn2 -93(4) . . . . ?
N44B N44A C46A C45B 118(4) . . . . ?
N44B N44A C46A C45A 136(3) . . . . ?
C46B N44B N44A C43B 121.0(5) . . . . ?
C46B N44B N44A C43A 129(4) . . . . ?
C46B N44B N44A C46A 9.3(14) . . . . ?
C46B N44B N44A Zn2 -117.3(11) . . . . ?
C46B N44B C46A C45B 172(11) . . . . ?
C46B N44B C46A C45A -163(9) . . . . ?
C46B N44B C46A N44A -101(8) . . . . ?
C46B C45B C41A C41B -110.8(7) . . . . ?
C46B C45B C41A C39A 176(3) . . . . ?
C46B C45B C41A C45A 86(7) . . . . ?
C46B C45B C41A C42A -31(2) . . . . ?
C46B C45B C46A N44B -168(19) . . . . ?
C46B C45B C46A C45A 85(16) . . . . ?
C46B C45B C46A N44A 156(18) . . . . ?
C46B C45A C41A C41B -89(2) . . . . ?
C46B C45A C41A C45B -74(6) . . . . ?
C46B C45A C41A C39A -169(3) . . . . ?
C46B C45A C41A C42A -5.4(16) . . . . ?
C46B C45A C46A N44B 155(13) . . . . ?
C46B C45A C46A C45B -114(13) . . . . ?
C46B C45A C46A N44A 127(12) . . . . ?
C46B N44A C46A N44B 77(9) . . . . ?
C46B N44A C46A C45B -166(11) . . . . ?
C46B N44A C46A C45A -147(9) . . . . ?
C45B C41B C42B C43B 0.0 . . . . ?
C45B C41B C39B N38B -166.5(9) . . . . ?
C45B C41B C39B O40B 15.8(17) . . . . ?
C45B C41B C39B C39A -75(3) . . . . ?
C45B C41B C45A C46B -47(3) . . . . ?
C45B C41B C45A C41A -168(4) . . . . ?
C45B C41B C45A C46A -48(4) . . . . ?
C45B C41B C41A C39A 118(3) . . . . ?
C45B C41B C41A C45A 3.7(12) . . . . ?
C45B C41B C41A C42A -115.8(12) . . . . ?
C45B C46B C45A C41B 53(4) . . . . ?
C45B C46B C45A C41A 119(5) . . . . ?
C45B C46B C45A C46A 63(12) . . . . ?
C45B C46B N44A C43B 56.5(15) . . . . ?
C45B C46B N44A N44B 111.8(19) . . . . ?
C45B C46B N44A C43A -26(2) . . . . ?
C45B C46B N44A C46A 11(9) . . . . ?
C45B C46B N44A Zn2 174.7(6) . . . . ?
C45B C41A C42A C43A 11.6(15) . . . . ?
C39B C41B C42B C43B 165.4(9) . . . . ?
C39B C41B C45B C46B -164.9(10) . . . . ?
C39B C41B C45B C41A 93.3(14) . . . . ?
C39B C41B C45B C46A -166(2) . . . . ?
C39B C41B C45A C46B -153.6(13) . . . . ?
C39B C41B C45A C41A 86.0(12) . . . . ?
C39B C41B C45A C46A -154.6(11) . . . . ?
C39B C41B C41A C45B -118.8(15) . . . . ?
C39B C41B C41A C39A -1(4) . . . . ?
C39B C41B C41A C45A -115.1(14) . . . . ?
C39B C41B C41A C42A 125.4(12) . . . . ?
C39B C39A C41A C41B 1(3) . . . . ?
C39B C39A C41A C45B 49(4) . . . . ?
C39B C39A C41A C45A 61(3) . . . . ?
C39B C39A C41A C42A -101(3) . . . . ?
O40B C39B C39A N38A 19(5) . . . . ?
O40B C39B C39A O40A 139(3) . . . . ?
O40B C39B C39A C41A -109(3) . . . . ?
C19B C18A C19A C20A -77(6) . . . . ?
C19B C18A C19A C15 105(6) . . . . ?
C19B C18A C19A C20B -48(5) . . . . ?
C19B C18A C19A C18B -165(10) . . . . ?
C19B C18A C17B N16B -20(3) . . . . ?
C19B C18A C17B N16A -29(2) . . . . ?
C19B C18A C17B C18B 60(3) . . . . ?
C19B C20A C20B C21A -124.2(9) . . . . ?
C19B C20A C20B C19A -4.1(10) . . . . ?
C19B C20A C20B C21B -120.3(8) . . . . ?
C19B C20A C21B C21A -123.5(18) . . . . ?
C19B C20A C21B N16B -64.4(16) . . . . ?
C19B C20A C21B C20B 65.5(16) . . . . ?
C19B C20A C21B N16A -56.8(15) . . . . ?
C19B C15 O24B C25A 165(3) . . . . ?
C19B C15 N23A C25A 173(4) . . . . ?
C19B C15 O24A N23B -71(5) . . . . ?
C19B C15 O24A C25B -133(2) . . . . ?
C19B C20B C21B C21A -75.9(17) . . . . ?
C19B C20B C21B N16B -9.3(12) . . . . ?
C19B C20B C21B C20A -68.2(16) . . . . ?
C19B C20B C21B N16A 0.0 . . . . ?
C20B C21A N16B C17A -31.3(9) . . . . ?
C20B C21A N16B C21B 58.3(15) . . . . ?
C20B C21A N16B C17B -44.3(16) . . . . ?
C20B C21A N16B Zn1 140.7(12) . . . . ?
C20B C21A C20A C19A 87.6(17) . . . . ?
C20B C21A C20A C19B 75.7(18) . . . . ?
C20B C21A C20A C21B 7.7(18) . . . . ?
C20B C21A C21B N16B -123.5(8) . . . . ?
C20B C21A C21B C20A -3.9(9) . . . . ?
C20B C21A C21B N16A -121.6(4) . . . . ?
C20B C21A N16A C17A -47(2) . . . . ?
C20B C21A N16A C21B 56.6(13) . . . . ?
C20B C21A N16A C17B -58.3(14) . . . . ?
C20B C21A N16A Zn1 150.6(10) . . . . ?
C20B C19A C20A C21A -84(2) . . . . ?
C20B C19A C20A C19B 23(5) . . . . ?
C20B C19A C20A C21B -56.6(16) . . . . ?
C20B C19A C15 N23B 118.7(18) . . . . ?
C20B C19A C15 O24B -30(3) . . . . ?
C20B C19A C15 C19B 31(5) . . . . ?
C20B C19A C15 N23A -26(4) . . . . ?
C20B C19A C15 O24A 147.5(17) . . . . ?
C20B C19A C18B C17A 2(3) . . . . ?
C20B C19A C18B C19B -51(7) . . . . ?
C20B C19A C18B C17B 16(3) . . . . ?
C20B C20A C19B C18A 99(2) . . . . ?
C20B C20A C19B C15 -116(2) . . . . ?
C20B C20A C19B C18B 111.6(17) . . . . ?
C20B C20A C21B C21A 171(2) . . . . ?
C20B C20A C21B N16B -129.9(17) . . . . ?
C20B C20A C21B N16A -122.3(13) . . . . ?
C20B C19B C18B C17A -12.7(12) . . . . ?
C20B C19B C18B C19A 118(8) . . . . ?
C20B C19B C18B C17B 0.0 . . . . ?
C20B C21B N16A C21A -78.3(19) . . . . ?
C20B C21B N16A C17A 15.1(13) . . . . ?
C20B C21B N16A C17B 0.0 . . . . ?
C20B C21B N16A Zn1 177.2(10) . . . . ?
C21B C21A N16B C17A -89.6(19) . . . . ?
C21B C21A N16B C17B -103(2) . . . . ?
C21B C21A N16B Zn1 82(2) . . . . ?
C21B C21A C20A C19A 79.8(19) . . . . ?
C21B C21A C20A C19B 68(2) . . . . ?
C21B C21A C20A C20B -7.7(18) . . . . ?
C21B C21A C20B C19A 119.6(17) . . . . ?
C21B C21A C20B C20A 171.7(18) . . . . ?
C21B C21A C20B C19B 116.5(14) . . . . ?
C21B C21A N16A C17A -104(2) . . . . ?
C21B C21A N16A C17B -114.8(16) . . . . ?
C21B C21A N16A Zn1 94(2) . . . . ?
C21B N16B C17A C18A -32.3(10) . . . . ?
C21B N16B C17A N16A 63(7) . . . . ?
C21B N16B C17A C18B -43.3(17) . . . . ?
C21B N16B C17B C18A -2(3) . . . . ?
C21B N16B C17B N16A 70(7) . . . . ?
C21B N16B C17B C18B -18(2) . . . . ?
C21B C20A C19B C18A 47(2) . . . . ?
C21B C20A C19B C15 -168.7(13) . . . . ?
C21B C20A C19B C20B -52.2(14) . . . . ?
C21B C20A C19B C18B 59.4(13) . . . . ?
C21B C20A C20B C21A -3.9(9) . . . . ?
C21B C20A C20B C19A 116.2(10) . . . . ?
C21B C20A C20B C19B 120.3(8) . . . . ?
C21B N16A C17B N16B -96(7) . . . . ?
C21B N16A C17B C18A 16.2(14) . . . . ?
C21B N16A C17B C18B 0.0 . . . . ?
N16A C21A N16B C17A -76(8) . . . . ?
N16A C21A N16B C21B 13(7) . . . . ?
N16A C21A N16B C17B -89(8) . . . . ?
N16A C21A N16B Zn1 96(8) . . . . ?
N16A C21A C20A C19A 8.6(12) . . . . ?
N16A C21A C20A C19B -3(2) . . . . ?
N16A C21A C20A C20B -79.0(18) . . . . ?
N16A C21A C20A C21B -71.3(17) . . . . ?
N16A C21A C20B C19A 60.9(16) . . . . ?
N16A C21A C20B C20A 113.0(17) . . . . ?
N16A C21A C20B C19B 57.9(14) . . . . ?
N16A C21A C20B C21B -58.6(15) . . . . ?
N16A C21A C21B N16B -1.9(10) . . . . ?
N16A C21A C21B C20A 117.7(10) . . . . ?
N16A C21A C21B C20B 121.6(4) . . . . ?
N16A C17A C18A C19A -9.5(12) . . . . ?
N16A C17A C18A C19B 0.2(19) . . . . ?
N16A C17A C18A C17B -82(4) . . . . ?
N16A C17A C18B C19A 18(3) . . . . ?
N16A C17A C18B C19B 26(2) . . . . ?
N16A C17A C18B C17B -78(4) . . . . ?
N16A C17B C18B C17A 82(4) . . . . ?
N16A C17B C18B C19A -9.0(15) . . . . ?
N16A C17B C18B C19B 0.0 . . . . ?
C17B N16B C17A C18A 66(5) . . . . ?
C17B N16B C17A N16A 161(12) . . . . ?
C17B N16B C17A C18B 55(5) . . . . ?
C17B N16B C21B C21A 91.5(19) . . . . ?
C17B N16B C21B C20A 41.0(18) . . . . ?
C17B N16B C21B C20B 18(2) . . . . ?
C17B N16B C21B N16A -75(8) . . . . ?
C17B C18A C19A C20A 13.8(13) . . . . ?
C17B C18A C19A C15 -163.9(18) . . . . ?
C17B C18A C19A C20B 43.2(16) . . . . ?
C17B C18A C19A C18B -74(5) . . . . ?
C17B C18A C19B C20A -6(3) . . . . ?
C17B C18A C19B C15 -155.7(14) . . . . ?
C17B C18A C19B C20B 28(2) . . . . ?
C17B C18A C19B C18B -80(5) . . . . ?
C18B C17A C18A C19A 56(4) . . . . ?
C18B C17A C18A C19B 66(4) . . . . ?
C18B C17A C18A C17B -17(4) . . . . ?
C18B C17A N16A C21A 6(3) . . . . ?
C18B C17A N16A C21B -27(2) . . . . ?
C18B C17A N16A C17B 59(5) . . . . ?
C18B C17A N16A Zn1 169.8(11) . . . . ?
C18B C19A C20A C21A 14.5(14) . . . . ?
C18B C19A C20A C19B 122(7) . . . . ?
C18B C19A C20A C20B 99(3) . . . . ?
C18B C19A C20A C21B 42.0(18) . . . . ?
C18B C19A C15 N23B -47(2) . . . . ?
C18B C19A C15 O24B 165(2) . . . . ?
C18B C19A C15 C19B -134(7) . . . . ?
C18B C19A C15 N23A 169(4) . . . . ?
C18B C19A C15 O24A -18(3) . . . . ?
C18B C19A C20B C21A -41(2) . . . . ?
C18B C19A C20B C20A -97(2) . . . . ?
C18B C19A C20B C19B 115(9) . . . . ?
C18B C19A C20B C21B -15(2) . . . . ?
C18B C19B C20B C21A -28.7(9) . . . . ?
C18B C19B C20B C19A -53(8) . . . . ?
C18B C19B C20B C20A -83(2) . . . . ?
C18B C19B C20B C21B 0.0 . . . . ?
C31A C29B C30B C25B -130(2) . . . . ?
C31A C29B C30B C30A -3(3) . . . . ?
C31A C29B C30B C29A 12(2) . . . . ?
C31A C29B C31B C32B 55.4(19) . . . . ?
C31A C29B C31B O47B -121(2) . . . . ?
C31A C29B C31B O47A 40.4(17) . . . . ?
C31A C29B C31B C32A -21(2) . . . . ?
C31A C29B C31B C29A -82(2) . . . . ?
C31A C29B O47A C28B 171(2) . . . . ?
C31A C29B O47A C32B -51(2) . . . . ?
C31A C29B O47A C37B -131(3) . . . . ?
C31A C29B O47A C31B -31.3(10) . . . . ?
C31A C29B C30A C30B 178.2(16) . . . . ?
C31A C29B C30A C25A 117(4) . . . . ?
C31A C29B C30A C29A 18.8(16) . . . . ?
C31A C29B C29A C30B -172.0(15) . . . . ?
C31A C29B C29A O47B 59.4(16) . . . . ?
C31A C29B C29A C31B 41.1(14) . . . . ?
C31A C29B C29A C30A -158.9(18) . . . . ?
C31A C29B C29A C28A 73(4) . . . . ?
C31A C32B C37B C28B 20.9(14) . . . . ?
C31A C32B C37B C36B -154.3(13) . . . . ?
C31A C32B C37B O47A 0.0(14) . . . . ?
C31A C32B C31B C29B -57(2) . . . . ?
C31A C32B C31B O47B 119(2) . . . . ?
C31A C32B C31B O47A -40(2) . . . . ?
C31A C32B C31B C32A 78(2) . . . . ?
C31A C32B C31B C29A 2(2) . . . . ?
C31A C32B O47A C28B 131(4) . . . . ?
C31A C32B O47A C29B 48(2) . . . . ?
C31A C32B O47A C37B 180.0(18) . . . . ?
C31A C32B O47A C31B 29.2(11) . . . . ?
C31A O47B C31B C29B 90(3) . . . . ?
C31A O47B C31B C32B -86(3) . . . . ?
C31A O47B C31B O47A -13(6) . . . . ?
C31A O47B C31B C32A -42(3) . . . . ?
C31A O47B C31B C29A 54(3) . . . . ?
C31A O47B C37A C36A 145(2) . . . . ?
C31A O47B C37A C32A 37.4(11) . . . . ?
C31A O47B C37A C28A -89.4(18) . . . . ?
C31A O47B C32A C32B 44.1(11) . . . . ?
C31A O47B C32A C31B 18.8(14) . . . . ?
C31A O47B C32A C37A -130.6(16) . . . . ?
C31A O47B C32A C33A 124(3) . . . . ?
C31A O47B C29A C29B -47.6(13) . . . . ?
C31A O47B C29A C30B -79.7(14) . . . . ?
C31A O47B C29A C31B -23.1(13) . . . . ?
C31A O47B C29A C30A -116(2) . . . . ?
C31A O47B C29A C28A 138.7(17) . . . . ?
C31A O47B C28A C37A 92.8(17) . . . . ?
C31A O47B C28A C29A -31.5(12) . . . . ?
C31A O47B C28A C27A -143.9(19) . . . . ?
C31A C31B O47A C28B 121(4) . . . . ?
C31A C31B O47A C29B 97(3) . . . . ?
C31A C31B O47A C32B -104(3) . . . . ?
C31A C31B O47A C37B -135(4) . . . . ?
C31A C31B C32A C32B 65.4(19) . . . . ?
C31A C31B C32A O47B -147(2) . . . . ?
C31A C31B C32A C37A -119.7(19) . . . . ?
C31A C31B C32A C33A 93(2) . . . . ?
C31A C31B C29A C29B -70(2) . . . . ?
C31A C31B C29A C30B -90(2) . . . . ?
C31A C31B C29A O47B 139(2) . . . . ?
C31A C31B C29A C30A -95(3) . . . . ?
C31A C31B C29A C28A 122(2) . . . . ?
C31A C32A C33A C33B 35.5(13) . . . . ?
C31A C32A C33A C34A -174.2(8) . . . . ?
C31A C29A C28A O47B 43.5(17) . . . . ?
C31A C29A C28A C37A -4(2) . . . . ?
C31A C29A C28A C27A 178(2) . . . . ?
O47A C28B C29B C30B -161(3) . . . . ?
O47A C28B C29B C31B 22(2) . . . . ?
O47A C28B C29B C31A -6.5(15) . . . . ?
O47A C28B C29B C30A -115(3) . . . . ?
O47A C28B C29B C29A -42(3) . . . . ?
O47A C28B C27B C26B 102(4) . . . . ?
O47A C28B C37B C32B -26(3) . . . . ?
O47A C28B C37B C36B 148(3) . . . . ?
O47A C29B C30B C25B -30(4) . . . . ?
O47A C29B C30B C30A 97(4) . . . . ?
O47A C29B C30B C29A 112(4) . . . . ?
O47A C29B C31B C32B 15.0(15) . . . . ?
O47A C29B C31B O47B -161.8(15) . . . . ?
O47A C29B C31B C31A -40.4(17) . . . . ?
O47A C29B C31B C32A -62(3) . . . . ?
O47A C29B C31B C29A -123(2) . . . . ?
O47A C29B C31A C32B 46(2) . . . . ?
O47A C29B C31A O47B 145.6(13) . . . . ?
O47A C29B C31A C31B 122(2) . . . . ?
O47A C29B C31A C32A 151(3) . . . . ?
O47A C29B C31A C29A -161.2(16) . . . . ?
O47A C29B C30A C30B -144.7(19) . . . . ?
O47A C29B C30A C25A 154(4) . . . . ?
O47A C29B C30A C29A 56(2) . . . . ?
O47A C29B C29A C30B -158.0(17) . . . . ?
O47A C29B C29A O47B 73(2) . . . . ?
O47A C29B C29A C31B 55.0(19) . . . . ?
O47A C29B C29A C31A 13.9(11) . . . . ?
O47A C29B C29A C30A -145(2) . . . . ?
O47A C29B C29A C28A 87(4) . . . . ?
O47A C32B C37B C28B 21(2) . . . . ?
O47A C32B C37B C36B -154(2) . . . . ?
O47A C32B C31B C29B -17.0(17) . . . . ?
O47A C32B C31B O47B 159.8(17) . . . . ?
O47A C32B C31B C31A 40(2) . . . . ?
O47A C32B C31B C32A 118(2) . . . . ?
O47A C32B C31B C29A 43(3) . . . . ?
O47A C32B C31A C29B -51(2) . . . . ?
O47A C32B C31A O47B -149.5(15) . . . . ?
O47A C32B C31A C31B -126(2) . . . . ?
O47A C32B C31A C32A 160.7(13) . . . . ?
O47A C32B C31A C29A -130(5) . . . . ?
O47A C37B C36B C35B -92(4) . . . . ?
O47A C31B C31A C29B -62(2) . . . . ?
O47A C31B C31A C32B 51(2) . . . . ?
O47A C31B C31A O47B 174(3) . . . . ?
O47A C31B C31A C32A 134(2) . . . . ?
O47A C31B C31A C29A -130(2) . . . . ?
O47A C31B C32A C32B 39.7(14) . . . . ?
O47A C31B C32A O47B -172.7(19) . . . . ?
O47A C31B C32A C31A -25.7(15) . . . . ?
O47A C31B C32A C37A -145.4(12) . . . . ?
O47A C31B C32A C33A 67.3(19) . . . . ?
O47A C31B C29A C29B -43.2(16) . . . . ?
O47A C31B C29A C30B -62.9(17) . . . . ?
O47A C31B C29A O47B 166.1(17) . . . . ?
O47A C31B C29A C31A 27.2(16) . . . . ?
O47A C31B C29A C30A -68(2) . . . . ?
O47A C31B C29A C28A 149.7(15) . . . . ?
O47A C31A C32A C32B 24.6(15) . . . . ?
O47A C31A C32A O47B 131.9(15) . . . . ?
O47A C31A C32A C31B 109(2) . . . . ?
O47A C31A C32A C37A -180.0(9) . . . . ?
O47A C31A C32A C33A -5.5(8) . . . . ?
O47A C31A C29A C29B -24.5(19) . . . . ?
O47A C31A C29A C30B -20(2) . . . . ?
O47A C31A C29A O47B -136.8(14) . . . . ?
O47A C31A C29A C31B -110(2) . . . . ?
O47A C31A C29A C30A 0(3) . . . . ?
O47A C31A C29A C28A -178.1(13) . . . . ?
C35A C36A C37A O47B -84(2) . . . . ?
C35A C36A C37A C32A 0.0 . . . . ?
C35A C36A C37A C28A 175(2) . . . . ?
C35A C34A N38A C39A 146(4) . . . . ?
C36A C35A C34A C33A 0.0 . . . . ?
C36A C35A C34A N38A 162(2) . . . . ?
C36A C37A C32A C32B -143(3) . . . . ?
C36A C37A C32A O47B -131.1(13) . . . . ?
C36A C37A C32A C31B -152.0(12) . . . . ?
C36A C37A C32A C31A 174.7(7) . . . . ?
C36A C37A C32A C33A 0.0 . . . . ?
C36A C37A C28A O47B 134.4(15) . . . . ?
C36A C37A C28A C29A -172.2(12) . . . . ?
C36A C37A C28A C27A 5(3) . . . . ?
C37A O47B C31B C29B 105(2) . . . . ?
C37A O47B C31B C32B -71(2) . . . . ?
C37A O47B C31B C31A 15(5) . . . . ?
C37A O47B C31B O47A 2(10) . . . . ?
C37A O47B C31B C32A -26.7(17) . . . . ?
C37A O47B C31B C29A 69(2) . . . . ?
C37A O47B C32A C32B 174.7(14) . . . . ?
C37A O47B C32A C31B 149.4(19) . . . . ?
C37A O47B C32A C31A 130.6(16) . . . . ?
C37A O47B C32A C33A -105.3(17) . . . . ?
C37A O47B C29A C29B -146.0(16) . . . . ?
C37A O47B C29A C30B -178.1(13) . . . . ?
C37A O47B C29A C31B -121.5(18) . . . . ?
C37A O47B C29A C31A -98.4(16) . . . . ?
C37A O47B C29A C30A 146(2) . . . . ?
C37A O47B C29A C28A 40.3(14) . . . . ?
C37A O47B C28A C29A -124.3(19) . . . . ?
C37A O47B C28A C27A 123(3) . . . . ?
C37A C32A C33A C33B -150.2(15) . . . . ?
C37A C32A C33A C34A 0.0 . . . . ?
C37A C28A C27A C26A -177(3) . . . . ?
C32A C32B C37B C28B 50(2) . . . . ?
C32A C32B C37B C36B -125(2) . . . . ?
C32A C32B C37B O47A 29(3) . . . . ?
C32A C32B C31B C29B -135.2(13) . . . . ?
C32A C32B C31B O47B 41.6(12) . . . . ?
C32A C32B C31B C31A -78(2) . . . . ?
C32A C32B C31B O47A -118(2) . . . . ?
C32A C32B C31B C29A -75(2) . . . . ?
C32A C32B C31A C29B 148.7(19) . . . . ?
C32A C32B C31A O47B 49.8(13) . . . . ?
C32A C32B C31A C31B 74(2) . . . . ?
C32A C32B C31A O47A -160.7(13) . . . . ?
C32A C32B C31A C29A 70(5) . . . . ?
C32A C32B O47A C28B 147(3) . . . . ?
C32A C32B O47A C29B 64(2) . . . . ?
C32A C32B O47A C37B -164.4(13) . . . . ?
C32A C32B O47A C31B 44.8(13) . . . . ?
C32A C32B O47A C31A 15.6(10) . . . . ?
C32A O47B C31B C29B 131.8(14) . . . . ?
C32A O47B C31B C32B -43.9(14) . . . . ?
C32A O47B C31B C31A 42(3) . . . . ?
C32A O47B C31B O47A 29(9) . . . . ?
C32A O47B C31B C29A 96.1(19) . . . . ?
C32A O47B C37A C36A 107.6(16) . . . . ?
C32A O47B C37A C28A -126.8(19) . . . . ?
C32A O47B C29A C29B -92.6(17) . . . . ?
C32A O47B C29A C30B -124.8(15) . . . . ?
C32A O47B C29A C31B -68.2(16) . . . . ?
C32A O47B C29A C31A -45.0(13) . . . . ?
C32A O47B C29A C30A -160.9(19) . . . . ?
C32A O47B C29A C28A 93.7(16) . . . . ?
C32A O47B C28A C37A 39.9(13) . . . . ?
C32A O47B C28A C29A -84.5(15) . . . . ?
C32A O47B C28A C27A 163.1(19) . . . . ?
C32A C31B C31A C29B 164.6(16) . . . . ?
C32A C31B C31A C32B -82.3(16) . . . . ?
C32A C31B C31A O47B 41(3) . . . . ?
C32A C31B C31A O47A -134(2) . . . . ?
C32A C31B C31A C29A 96.0(16) . . . . ?
C32A C31B O47A C28B 166(3) . . . . ?
C32A C31B O47A C29B 141.3(15) . . . . ?
C32A C31B O47A C32B -60(2) . . . . ?
C32A C31B O47A C37B -91(3) . . . . ?
C32A C31B O47A C31A 44(3) . . . . ?
C32A C31B C29A C29B -142.2(15) . . . . ?
C32A C31B C29A C30B -161.8(14) . . . . ?
C32A C31B C29A O47B 67.1(17) . . . . ?
C32A C31B C29A C31A -72(2) . . . . ?
C32A C31B C29A C30A -166.6(19) . . . . ?
C32A C31B C29A C28A 50.7(17) . . . . ?
C32A C31A O47A C28B -169(4) . . . . ?
C32A C31A O47A C29B -158.1(15) . . . . ?
C32A C31A O47A C32B -28.2(16) . . . . ?
C32A C31A O47A C37B -28(4) . . . . ?
C32A C31A O47A C31B -91(3) . . . . ?
C32A C31A C29A C29B 156.9(15) . . . . ?
C32A C31A C29A C30B 161.8(14) . . . . ?
C32A C31A C29A O47B 44.5(13) . . . . ?
C32A C31A C29A C31B 71.5(19) . . . . ?
C32A C31A C29A C30A -178.8(17) . . . . ?
C32A C31A C29A C28A 3.2(17) . . . . ?
C32A C37A C28A O47B -50.7(16) . . . . ?
C32A C37A C28A C29A 2.8(19) . . . . ?
C32A C37A C28A C27A -180(2) . . . . ?
C32A C33A C34A C35A 0.0 . . . . ?
C32A C33A C34A N38A -164.6(16) . . . . ?
C33A C33B C32B C37B -139.5(12) . . . . ?
C33A C33B C32B C31B 47.4(13) . . . . ?
C33A C33B C32B C31A 4.4(16) . . . . ?
C33A C33B C32B O47A -85(4) . . . . ?
C33A C33B C32B C32A 13.9(5) . . . . ?
C33A C33B C34B C35B 126.6(16) . . . . ?
C33A C33B C34B N38B -52.7(16) . . . . ?
C33A C34A N38A C39A -51(5) . . . . ?
C34A C35A C36A C37A 0.0 . . . . ?
C34A N38A C39A C39B 109(4) . . . . ?
C34A N38A C39A O40A 17(5) . . . . ?
C34A N38A C39A C41A -161(4) . . . . ?
N38A C39A C41A C41B -93(3) . . . . ?
N38A C39A C41A C45B -44(3) . . . . ?
N38A C39A C41A C45A -32(3) . . . . ?
N38A C39A C41A C42A 166(3) . . . . ?
C39A C41A C42A C43A 161(2) . . . . ?
O40A C39A C41A C41B 90(3) . . . . ?
O40A C39A C41A C45B 138(3) . . . . ?
O40A C39A C41A C45A 150(2) . . . . ?
O40A C39A C41A C42A -12(3) . . . . ?
C45A C41B C42B C43B -18.6(18) . . . . ?
C45A C41B C45B C46B 113(4) . . . . ?
C45A C41B C45B C41A 11(3) . . . . ?
C45A C41B C45B C46A 111(5) . . . . ?
C45A C41B C39B N38B -148.1(17) . . . . ?
C45A C41B C39B O40B 34(2) . . . . ?
C45A C41B C39B C39A -57(3) . . . . ?
C45A C41B C41A C45B -3.7(12) . . . . ?
C45A C41B C41A C39A 114(4) . . . . ?
C45A C41B C41A C42A -119.5(6) . . . . ?
C45A C46B C45B C41B -106(4) . . . . ?
C45A C46B C45B C41A -42(3) . . . . ?
C45A C46B C45B C46A -96(16) . . . . ?
C45A C46B N44A C43B 72(2) . . . . ?
C45A C46B N44A N44B 127(2) . . . . ?
C45A C46B N44A C43A -10(3) . . . . ?
C45A C46B N44A C46A 26(8) . . . . ?
C45A C46B N44A Zn2 -170.0(15) . . . . ?
C45A C41A C42A C43A 0.0 . . . . ?
C41A C41B C42B C43B -79.3(14) . . . . ?
C41A C41B C45B C46B 101.8(10) . . . . ?
C41A C41B C45B C46A 101(2) . . . . ?
C41A C41B C39B N38B -91(2) . . . . ?
C41A C41B C39B O40B 92(2) . . . . ?
C41A C41B C39B C39A 1(3) . . . . ?
C41A C41B C45A C46B 120.4(13) . . . . ?
C41A C41B C45A C46A 119.5(5) . . . . ?
C41A C45B C46A N44B 65(4) . . . . ?
C41A C45B C46A C45A -42(4) . . . . ?
C41A C45B C46A N44A 29(3) . . . . ?
C41A C45A C46A N44B 28.6(16) . . . . ?
C41A C45A C46A C45B 119(5) . . . . ?
C41A C45A C46A N44A 0.0 . . . . ?
C41A C42A C43A C43B -63.5(13) . . . . ?
C41A C42A C43A N44B -16.1(13) . . . . ?
C41A C42A C43A N44A 0.0 . . . . ?
C42A C43A N44A C43B -95.1(12) . . . . ?
C42A C43A N44A N44B -103(4) . . . . ?
C42A C43A N44A C46B 6.3(19) . . . . ?
C42A C43A N44A C46A 0.0 . . . . ?
C42A C43A N44A Zn2 164.2(13) . . . . ?
C43A C43B N44B C46B -79.6(8) . . . . ?
C43A C43B N44B N44A -5(2) . . . . ?
C43A C43B N44B C46A -78.6(14) . . . . ?
C43A C43B N44B Zn2 85.3(10) . . . . ?
C43A C43B N44A N44B 174(3) . . . . ?
C43A C43B N44A C46B -124.5(15) . . . . ?
C43A C43B N44A C46A -117.7(4) . . . . ?
C43A C43B N44A Zn2 116.4(12) . . . . ?
C43A N44B C46B C45B -59.0(8) . . . . ?
C43A N44B C46B C45A -41.8(19) . . . . ?
C43A N44B C46B N44A 22.8(18) . . . . ?
C43A N44B N44A C43B -8(3) . . . . ?
C43A N44B N44A C46B -129(4) . . . . ?
C43A N44B N44A C46A -120(3) . . . . ?
C43A N44B N44A Zn2 113(3) . . . . ?
C43A N44B C46A C45B -61(3) . . . . ?
C43A N44B C46A C45A -37(2) . . . . ?
C43A N44B C46A N44A 25.5(16) . . . . ?
C43A N44A C46A N44B -136(3) . . . . ?
C43A N44A C46A C45B -19(2) . . . . ?
C43A N44A C46A C45A 0.0 . . . . ?
N44A C43B N44B C46B -75(2) . . . . ?
N44A C43B N44B C43A 5(2) . . . . ?
N44A C43B N44B C46A -74(3) . . . . ?
N44A C43B N44B Zn2 90(2) . . . . ?
N44A C43B C43A N44B -2.7(11) . . . . ?
N44A C43B C43A C42A 113.9(7) . . . . ?
N44A N44B C46B C45B -82(2) . . . . ?
N44A N44B C46B C45A -65(3) . . . . ?
N44A N44B C46A C45B -86(4) . . . . ?
N44A N44B C46A C45A -62(3) . . . . ?
N44A C46B C45B C41B -30.1(11) . . . . ?
N44A C46B C45B C41A 34.6(17) . . . . ?
N44A C46B C45B C46A -20(15) . . . . ?
N44A C46B C45A C41B -56(2) . . . . ?
N44A C46B C45A C41A 10(3) . . . . ?
N44A C46B C45A C46A -46(11) . . . . ?
C46A N44B C46B C45B -5(8) . . . . ?
C46A N44B C46B C45A 12(7) . . . . ?
C46A N44B C46B N44A 76(8) . . . . ?
C46A N44B N44A C43B 111.7(11) . . . . ?
C46A N44B N44A C46B -9.3(14) . . . . ?
C46A N44B N44A C43A 120(3) . . . . ?
C46A N44B N44A Zn2 -126.7(12) . . . . ?
C46A C45B C41A C41B -106(2) . . . . ?
C46A C45B C41A C39A -179(3) . . . . ?
C46A C45B C41A C45A 91(7) . . . . ?
C46A C45B C41A C42A -26(3) . . . . ?
C46A C45A C41A C41B -83.7(12) . . . . ?
C46A C45A C41A C45B -69(6) . . . . ?
C46A C45A C41A C39A -164(2) . . . . ?
C46A C45A C41A C42A 0.0 . . . . ?
N23A C15 O24B C25A 160(16) . . . . ?
N23A C15 C19B C18A 173(4) . . . . ?
N23A C15 C19B C20A 26(4) . . . . ?
N23A C15 C19B C20B -12(4) . . . . ?
N23A C15 C19B C18B 160(4) . . . . ?
N23A C15 O24A N23B 90(6) . . . . ?
N23A C15 O24A C25B 28(5) . . . . ?
N23A C25A C30A C29B 85(6) . . . . ?
N23A C25A C30A C30B 39(5) . . . . ?
N23A C25A C30A C29A 172(4) . . . . ?
N23A C25A C26A C27A -173(4) . . . . ?
C25A C30A C29A C29B -158(2) . . . . ?
C25A C30A C29A C30B -145(3) . . . . ?
C25A C30A C29A O47B -83(2) . . . . ?
C25A C30A C29A C31B -137(3) . . . . ?
C25A C30A C29A C31A -178(3) . . . . ?
C25A C30A C29A C28A 0.0 . . . . ?
C30A C29B C30B C25B -127(2) . . . . ?
C30A C29B C30B C29A 14.7(12) . . . . ?
C30A C29B C31B C32B 152.0(16) . . . . ?
C30A C29B C31B O47B -24.8(15) . . . . ?
C30A C29B C31B C31A 97(2) . . . . ?
C30A C29B C31B O47A 137(2) . . . . ?
C30A C29B C31B C32A 75(3) . . . . ?
C30A C29B C31B C29A 14.4(10) . . . . ?
C30A C29B C31A C32B -168.5(16) . . . . ?
C30A C29B C31A O47B -68.4(19) . . . . ?
C30A C29B C31A C31B -92(2) . . . . ?
C30A C29B C31A O47A 145.9(19) . . . . ?
C30A C29B C31A C32A -63(3) . . . . ?
C30A C29B C31A C29A -15.3(13) . . . . ?
C30A C29B O47A C28B 117(2) . . . . ?
C30A C29B O47A C32B -105(3) . . . . ?
C30A C29B O47A C37B 174(2) . . . . ?
C30A C29B O47A C31B -86(2) . . . . ?
C30A C29B O47A C31A -54.5(19) . . . . ?
C30A C29B C29A C30B -13.1(12) . . . . ?
C30A C29B C29A O47B -141.7(16) . . . . ?
C30A C29B C29A C31B -160.0(15) . . . . ?
C30A C29B C29A C31A 158.9(18) . . . . ?
C30A C29B C29A C28A -128(3) . . . . ?
C30A C30B C25B N23B 62(3) . . . . ?
C30A C30B C25B C26B -124(2) . . . . ?
C30A C30B C25B O24A 81(2) . . . . ?
C30A C25A C26A C27A 0.0 . . . . ?
C30A C29A C28A O47B -135(2) . . . . ?
C30A C29A C28A C37A 178(2) . . . . ?
C30A C29A C28A C27A 0.0 . . . . ?
C29A C29B C30B C25B -142.0(15) . . . . ?
C29A C29B C30B C30A -14.7(12) . . . . ?
C29A C29B C31B C32B 137.6(17) . . . . ?
C29A C29B C31B O47B -39.2(16) . . . . ?
C29A C29B C31B C31A 82(2) . . . . ?
C29A C29B C31B O47A 123(2) . . . . ?
C29A C29B C31B C32A 61(3) . . . . ?
C29A C29B C31A C32B -153(2) . . . . ?
C29A C29B C31A O47B -53.1(17) . . . . ?
C29A C29B C31A C31B -76(2) . . . . ?
C29A C29B C31A O47A 161.2(16) . . . . ?
C29A C29B C31A C32A -48(3) . . . . ?
C29A C29B O47A C28B 154.1(19) . . . . ?
C29A C29B O47A C32B -68(3) . . . . ?
C29A C29B O47A C37B -148(3) . . . . ?
C29A C29B O47A C31B -48.2(17) . . . . ?
C29A C29B O47A C31A -16.9(13) . . . . ?
C29A C29B C30A C30B 159.3(18) . . . . ?
C29A C29B C30A C25A 98(4) . . . . ?
C29A C30B C25B N23B 100(3) . . . . ?
C29A C30B C25B C26B -85.4(19) . . . . ?
C29A C30B C25B O24A 119(2) . . . . ?
C29A C30B C30A C29B -18.2(15) . . . . ?
C29A C30B C30A C25A 140(2) . . . . ?
C29A O47B C31B C29B 35.7(14) . . . . ?
C29A O47B C31B C32B -140.1(17) . . . . ?
C29A O47B C31B C31A -54(3) . . . . ?
C29A O47B C31B O47A -67(9) . . . . ?
C29A O47B C31B C32A -96.1(19) . . . . ?
C29A O47B C37A C36A -163(2) . . . . ?
C29A O47B C37A C32A 89.0(13) . . . . ?
C29A O47B C37A C28A -37.8(13) . . . . ?
C29A O47B C32A C32B 88.7(13) . . . . ?
C29A O47B C32A C31B 63.3(15) . . . . ?
C29A O47B C32A C31A 44.5(11) . . . . ?
C29A O47B C32A C37A -86.0(15) . . . . ?
C29A O47B C32A C33A 169(2) . . . . ?
C29A O47B C28A C37A 124(2) . . . . ?
C29A O47B C28A C27A -112.4(16) . . . . ?
C29A C31B C31A C29B 68.6(14) . . . . ?
C29A C31B C31A C32B -178.3(17) . . . . ?
C29A C31B C31A O47B -55(3) . . . . ?
C29A C31B C31A O47A 130(2) . . . . ?
C29A C31B C31A C32A -96.0(16) . . . . ?
C29A C31B O47A C28B 74(3) . . . . ?
C29A C31B O47A C29B 49.7(18) . . . . ?
C29A C31B O47A C32B -151.3(18) . . . . ?
C29A C31B O47A C37B 177(3) . . . . ?
C29A C31B O47A C31A -47(3) . . . . ?
C29A C31B C32A C32B 137.3(16) . . . . ?
C29A C31B C32A O47B -75(2) . . . . ?
C29A C31B C32A C31A 72(2) . . . . ?
C29A C31B C32A C37A -47.8(16) . . . . ?
C29A C31B C32A C33A 164.9(14) . . . . ?
C29A C31A O47A C28B 13(4) . . . . ?
C29A C31A O47A C29B 23.8(19) . . . . ?
C29A C31A O47A C32B 154(2) . . . . ?
C29A C31A O47A C37B 154(4) . . . . ?
C29A C31A O47A C31B 91(3) . . . . ?
C29A C31A C32A C32B -157(2) . . . . ?
C29A C31A C32A O47B -49.5(17) . . . . ?
C29A C31A C32A C31B -72(2) . . . . ?
C29A C31A C32A C37A -1.4(14) . . . . ?
C29A C31A C32A C33A 173.1(12) . . . . ?
C29A C28A C27A C26A 0.0 . . . . ?
C28A O47B C31B C29B 49.8(17) . . . . ?
C28A O47B C31B C32B -126(2) . . . . ?
C28A O47B C31B C31A -40(4) . . . . ?
C28A O47B C31B O47A -53(10) . . . . ?
C28A O47B C31B C32A -82(2) . . . . ?
C28A O47B C31B C29A 14.1(14) . . . . ?
C28A O47B C37A C36A -126(3) . . . . ?
C28A O47B C37A C32A 126.8(19) . . . . ?
C28A O47B C32A C32B 136.1(13) . . . . ?
C28A O47B C32A C31B 110.8(18) . . . . ?
C28A O47B C32A C31A 91.9(14) . . . . ?
C28A O47B C32A C37A -38.6(12) . . . . ?
C28A O47B C32A C33A -144(2) . . . . ?
C28A O47B C29A C29B 173.7(16) . . . . ?
C28A O47B C29A C30B 141.6(13) . . . . ?
C28A O47B C29A C31B -161.9(17) . . . . ?
C28A O47B C29A C31A -138.7(17) . . . . ?
C28A O47B C29A C30A 105.4(18) . . . . ?
C28A C37A C32A C32B 42(3) . . . . ?
C28A C37A C32A O47B 53.5(19) . . . . ?
C28A C37A C32A C31B 33(2) . . . . ?
C28A C37A C32A C31A -0.7(18) . . . . ?
C28A C37A C32A C33A -175.4(16) . . . . ?
C28A C27A C26A C25A 0.0 . . . . ?
C26A C25A C30A C29B -87(4) . . . . ?
C26A C25A C30A C30B -133(3) . . . . ?
C26A C25A C30A C29A 0.0 . . . . ?
O24A N23B C15 C19A 112(4) . . . . ?
O24A N23B C15 O24B -98(5) . . . . ?
O24A N23B C15 C19B 122(4) . . . . ?
O24A N23B C15 N23A -112(5) . . . . ?
O24A N23B C25B C30B 44(5) . . . . ?
O24A N23B C25B C26B -131(4) . . . . ?
O24A C15 O24B C25A -3(5) . . . . ?
O24A C15 C19B C18A -22(2) . . . . ?
O24A C15 C19B C20A -168.2(18) . . . . ?
O24A C15 C19B C20B 153.9(16) . . . . ?
O24A C15 C19B C18B -34.1(19) . . . . ?
O24A C15 N23A C25A 9(8) . . . . ?
O24A C25B C26B C27B 151(2) . . . . ?
Zn2 O78 C77 O79 -6.6(15) 4_565 . . . ?
Zn2 O78 C77 C75 172.9(6) 4_565 . . . ?
Zn2 O64 C65 O66 5.2(14) . . . . ?
Zn2 O64 C65 C67 -175.5(6) . . . . ?
Zn2 O63 C61 O62 -2.6(15) 4_575 . . . ?
Zn2 O63 C61 C59 173.2(6) 4_575 . . . ?
Zn2 O48 C49 C51 -177.0(6) . . . . ?
Zn2 O48 C49 O4 3.8(14) . . . . ?
Zn2 N44B C46B C45B -165.6(6) . . . . ?
Zn2 N44B C46B C45A -148(2) . . . . ?
Zn2 N44B C46B N44A -84(2) . . . . ?
Zn2 N44B N44A C43B -121.7(12) . . . . ?
Zn2 N44B N44A C46B 117.3(11) . . . . ?
Zn2 N44B N44A C43A -113(3) . . . . ?
Zn2 N44B N44A C46A 126.7(12) . . . . ?
Zn2 N44B C46A C45B -166(2) . . . . ?
Zn2 N44B C46A C45A -141.6(16) . . . . ?
Zn2 N44B C46A N44A -80(2) . . . . ?
Zn2 N44A C46A N44B 59(2) . . . . ?
Zn2 N44A C46A C45B 177(3) . . . . ?
Zn2 N44A C46A C45A -164.4(13) . . . . ?
C13 C12 C14 O15 22.1(12) . . . . ?
C13 C12 C14 O16 -156.8(8) . . . . ?
C13 C7 C8 C9 -176.0(8) . . . . ?
C13 C7 C8 C10 1.6(12) . . . . ?
C13 C7 C6 C5 177.8(8) . . . . ?
C11 C12 C14 O15 -158.7(8) . . . . ?
C11 C12 C14 O16 22.4(12) . . . . ?
C4 C9 C8 C7 -2.6(13) . . . . ?
C4 C9 C8 C10 179.9(8) . . . . ?
C12 C13 C7 C8 0.9(13) . . . . ?
C12 C13 C7 C6 -179.3(8) . . . . ?
C12 C11 C10 C8 4.8(14) . . . . ?
C2 C4 C9 C8 -178.7(8) . . . . ?
C2 C4 C5 C6 -179.4(8) . . . . ?
C7 C13 C12 C11 -0.6(13) . . . . ?
C7 C13 C12 C14 178.6(8) . . . . ?
C7 C8 C10 C11 -4.3(13) . . . . ?
C7 C6 C5 C4 -0.8(13) . . . . ?
C9 C4 C2 O3 -26.1(12) . . . . ?
C9 C4 C2 O1 158.0(8) . . . . ?
C9 C4 C5 C6 2.4(13) . . . . ?
C9 C8 C10 C11 173.1(9) . . . . ?
C8 C7 C6 C5 -2.4(13) . . . . ?
C6 C7 C8 C9 4.1(12) . . . . ?
C6 C7 C8 C10 -178.3(8) . . . . ?
C5 C4 C2 O3 155.7(8) . . . . ?
C5 C4 C2 O1 -20.2(11) . . . . ?
C5 C4 C9 C8 -0.5(13) . . . . ?
C10 C11 C12 C13 -2.3(13) . . . . ?
C10 C11 C12 C14 178.5(8) . . . . ?
Zn3 O66 C65 O64 -5.3(14) . . . . ?
Zn3 O66 C65 C67 175.3(5) . . . . ?
Zn3 O79 C77 O78 5.8(15) 4_565 . . . ?
Zn3 O79 C77 C75 -173.6(5) 4_565 . . . ?
Zn3 O62 C61 O63 0.6(15) 4_575 . . . ?
Zn3 O62 C61 C59 -175.2(6) 4_575 . . . ?
Zn3 O80 C81 N82 -168.3(9) . . . . ?
Zn1 O3 C2 O1 0.0(12) 3_466 . . . ?
Zn1 O3 C2 C4 -175.2(5) 3_466 . . . ?
Zn1 O15 C14 O16 2.0(12) 4_575 . . . ?
Zn1 O15 C14 C12 -176.8(5) 4_575 . . . ?
Zn1 N16B C17A C18A -173.2(9) . . . . ?
Zn1 N16B C17A N16A -78(7) . . . . ?
Zn1 N16B C17A C18B 175.8(13) . . . . ?
Zn1 N16B C21B C21A -116.0(18) . . . . ?
Zn1 N16B C21B C20A -166.4(9) . . . . ?
Zn1 N16B C21B C20B 170.8(6) . . . . ?
Zn1 N16B C21B N16A 77(8) . . . . ?
Zn1 N16B C17B C18A -155.1(15) . . . . ?
Zn1 N16B C17B N16A -82(7) . . . . ?
Zn1 N16B C17B C18B -171.1(6) . . . . ?
Zn1 N16A C17B N16B 87(7) . . . . ?
Zn1 N16A C17B C18A -161.1(15) . . . . ?
Zn1 N16A C17B C18B -177.3(10) . . . . ?
Zn1 O1 C2 O3 1.6(13) . . . . ?
Zn1 O1 C2 C4 176.9(5) . . . . ?
Zn1 O16 C14 O15 -3.4(12) 2_455 . . . ?
Zn1 O16 C14 C12 175.4(5) 2_455 . . . ?

loop_
_smtbx_masks_void_nr
_smtbx_masks_void_average_x
_smtbx_masks_void_average_y
_smtbx_masks_void_average_z
_smtbx_masks_void_volume
_smtbx_masks_void_count_electrons
_smtbx_masks_void_content
1 -0.376 -0.632 -0.682 5451.2 741.0 ?
